data_7023808
loop_
_publ_author_name
'Yang, Jiajia'
'Clegg, Jack K.'
'Jiang, Qibai'
'Lui, Xiaoming'
'Yan, Hong'
'Zhong, Wei'
'Beves, Jonathon E.'

_publ_section_title
;
 Multi-pyridine decorated Fe(ii) and Ru(ii) complexes by Pd(0)-catalysed
 cross couplings: new building blocks for metallosupramolecular
 assemblies.
;
_journal_issue 44
_journal_name_full 'Dalton transactions (Cambridge, England : 2003)'
_journal_page_first 15625
_journal_page_last 15636
_journal_paper_doi 10.1039/c3dt52331d
_journal_volume 42
_journal_year 2013
_chemical_formula_moiety 'C186 H126 Ru3 N30, (N O3), 5(P F6)'
_chemical_formula_sum 'C186 H126 F30 N31 O3 P5 Ru3'
_chemical_formula_weight 3871.23
_space_group_crystal_system triclinic
_space_group_IT_number 2
_space_group_name_Hall '-P 1'
_space_group_name_H-M_alt 'P -1'
_symmetry_space_group_name_Hall '-P 1'
_symmetry_space_group_name_H-M 'P -1'
_atom_sites_solution_hydrogens geom
_audit_creation_method SHELXL-2013
_audit_update_record
;
2013-07-03 # Formatted by publCIF
;
_cell_angle_alpha 81.138(5)
_cell_angle_beta 81.923(5)
_cell_angle_gamma 84.253(5)
_cell_formula_units_Z 2
_cell_length_a 19.323(5)
_cell_length_b 20.548(6)
_cell_length_c 26.542(7)
_cell_measurement_reflns_used 3853
_cell_measurement_temperature 293(2)
_cell_measurement_theta_max 17.600
_cell_measurement_theta_min 2.157
_cell_volume 10276(5)
_computing_cell_refinement 'SAINT (Bruker-Nonius, 2003)'
_computing_data_reduction 'SAINT (Bruker-Nonius, 2003), XPREP (Bruker-Nonius, 2003)'
_computing_molecular_graphics 'ORTEP-3 (Farrugia, 1997), WINGX-32 (Farrugia, 1999)'
_computing_publication_material 'enCIFer 1.1 (CCDC, 2005)'
_computing_structure_refinement 'SHELXL-2013 (Sheldrick, 2013)'
_computing_structure_solution 'SIR97 (Altomare, et. al. 1997)'
_diffrn_ambient_temperature 293(2)
_diffrn_measured_fraction_theta_full 0.576
_diffrn_measured_fraction_theta_max 0.995
_diffrn_measurement_device_type 'Bruker-APEX II'
_diffrn_measurement_method \w+\f
_diffrn_radiation_monochromator graphite
_diffrn_radiation_source 'sealed tube'
_diffrn_radiation_type MoK\a
_diffrn_radiation_wavelength 0.71073
_diffrn_reflns_av_unetI/netI 0.1063
_diffrn_reflns_Laue_measured_fraction_full 0.576
_diffrn_reflns_Laue_measured_fraction_max 0.995
_diffrn_reflns_limit_h_max 19
_diffrn_reflns_limit_h_min -19
_diffrn_reflns_limit_k_max 20
_diffrn_reflns_limit_k_min -20
_diffrn_reflns_limit_l_max 26
_diffrn_reflns_limit_l_min 0
_diffrn_reflns_number 21222
_diffrn_reflns_point_group_measured_fraction_full 0.576
_diffrn_reflns_point_group_measured_fraction_max 0.995
_diffrn_reflns_theta_full 25.242
_diffrn_reflns_theta_max 20.816
_diffrn_reflns_theta_min 2.937
_diffrn_standards_decay_% 0
_diffrn_standards_interval_count 0
_diffrn_standards_interval_time 0
_diffrn_standards_number 0
_exptl_absorpt_coefficient_mu 0.339
_exptl_absorpt_correction_T_max 0.428305
_exptl_absorpt_correction_T_min 0.358723
_exptl_absorpt_correction_type multi-scan
_exptl_absorpt_process_details 'TWINABS (Sheldrick, 2008)'
_exptl_crystal_colour orange
_exptl_crystal_density_diffrn 1.251
_exptl_crystal_description block
_exptl_crystal_F_000 3920
_exptl_crystal_size_max 0.15
_exptl_crystal_size_mid 0.10
_exptl_crystal_size_min 0.10
_refine_diff_density_max 1.105
_refine_diff_density_min -0.935
_refine_diff_density_rms 0.158
_refine_ls_extinction_method none
_refine_ls_goodness_of_fit_ref 1.289
_refine_ls_hydrogen_treatment constr
_refine_ls_matrix_type full
_refine_ls_number_parameters 1232
_refine_ls_number_reflns 21222
_refine_ls_number_restraints 10
_refine_ls_restrained_S_all 1.289
_refine_ls_R_factor_all 0.1947
_refine_ls_R_factor_gt 0.1204
_refine_ls_shift/su_max 0.000
_refine_ls_shift/su_mean 0.000
_refine_ls_structure_factor_coef Fsqd
_refine_ls_weighting_details 'w=1/[\s^2^(Fo^2^)+(0.2000P)^2^] where P=(Fo^2^+2Fc^2^)/3'
_refine_ls_weighting_scheme calc
_refine_ls_wR_factor_gt 0.3256
_refine_ls_wR_factor_ref 0.3787
_reflns_Friedel_coverage 0.000
_reflns_number_gt 12407
_reflns_number_total 21222
_reflns_threshold_expression 'I > 2\s(I)'
_cod_data_source_file c3dt52331d.txt
_cod_data_source_block twin5
_cod_database_code 7023808
_shelx_space_group_comment
;
The symmetry employed for this shelxl refinement is uniquely defined
by the following loop, which should always be used as a source of
symmetry information in preference to the above space-group names.
They are only intended as comments.
;
_shelxl_version_number 2013-4

loop_
_space_group_symop_operation_xyz
'x, y, z'
'-x, -y, -z'

loop_
_atom_site_label
_atom_site_type_symbol
_atom_site_fract_x
_atom_site_fract_y
_atom_site_fract_z
_atom_site_U_iso_or_equiv
_atom_site_adp_type
_atom_site_occupancy
_atom_site_site_symmetry_order
_atom_site_calc_flag
_atom_site_refinement_flags_posn
_atom_site_refinement_flags_adp
_atom_site_refinement_flags_occupancy
_atom_site_disorder_assembly
_atom_site_disorder_group
C2 C 0.0205(12) 0.1285(10) 0.0919(8) 0.070(3) Uani 1 1 d . . . . .
H1 H -0.0231 0.1113 0.0987 0.084 Uiso 1 1 calc R U . . .
C3 C 0.0676(11) 0.1062(11) 0.0571(8) 0.070(3) Uani 1 1 d . . . . .
H2 H 0.0592 0.0704 0.0419 0.084 Uiso 1 1 calc R U . . .
C4 C 0.1344(12) 0.1375(10) 0.0420(8) 0.070(3) Uani 1 1 d . . . . .
H3 H 0.1668 0.1238 0.0156 0.084 Uiso 1 1 calc R U . . .
C5 C 0.1478(12) 0.1862(10) 0.0670(8) 0.070(3) Uani 1 1 d . . . . .
H4 H 0.1900 0.2057 0.0586 0.084 Uiso 1 1 calc R U . . .
C1 C 0.0977(12) 0.2069(11) 0.1052(9) 0.070(3) Uani 1 1 d . . . . .
C6 C 0.1059(12) 0.2575(11) 0.1332(9) 0.069(7) Uani 1 1 d . . . . .
C10 C 0.1587(10) 0.3024(9) 0.1242(8) 0.056(6) Uani 1 1 d . . . . .
H7 H 0.1928 0.3010 0.0959 0.067 Uiso 1 1 calc R U . . .
C9 C 0.1604(12) 0.3505(10) 0.1583(11) 0.071(7) Uani 1 1 d . . . . .
C8 C 0.1085(10) 0.3524(10) 0.1982(8) 0.051(6) Uani 1 1 d . . . . .
H9 H 0.1097 0.3812 0.2218 0.061 Uiso 1 1 calc R U . . .
C7 C 0.0523(11) 0.3112(9) 0.2045(8) 0.057(6) Uani 1 1 d . . . . .
C11 C -0.0113(9) 0.3125(10) 0.2425(7) 0.042(5) Uani 1 1 d . . . . .
C15 C -0.0227(13) 0.3512(10) 0.2829(9) 0.068(6) Uani 1 1 d . . . . .
H12 H 0.0097 0.3800 0.2867 0.081 Uiso 1 1 calc R U . . .
C14 C -0.0805(13) 0.3449(11) 0.3146(9) 0.073(7) Uani 1 1 d . . . . .
H13 H -0.0851 0.3636 0.3448 0.088 Uiso 1 1 calc R U . . .
C13 C -0.1360(11) 0.3112(13) 0.3050(9) 0.076(7) Uani 1 1 d . . . . .
H14 H -0.1799 0.3134 0.3245 0.092 Uiso 1 1 calc R U . . .
C12 C -0.1213(12) 0.2760(13) 0.2663(11) 0.088(8) Uani 1 1 d . . . . .
H15 H -0.1548 0.2487 0.2617 0.105 Uiso 1 1 calc R U . . .
C33 C -0.0574(11) 0.3394(10) 0.0944(8) 0.067(3) Uani 1 1 d . . . . .
H16 H -0.0217 0.3581 0.1058 0.081 Uiso 1 1 calc R U . . .
C34 C -0.0912(11) 0.3756(10) 0.0507(8) 0.067(3) Uani 1 1 d . . . . .
H17 H -0.0738 0.4141 0.0323 0.081 Uiso 1 1 calc R U . . .
C35 C -0.1450(11) 0.3528(10) 0.0385(8) 0.067(3) Uani 1 1 d . . . . .
H18 H -0.1687 0.3759 0.0123 0.081 Uiso 1 1 calc R U . . .
C36 C -0.1670(11) 0.2954(10) 0.0638(8) 0.067(3) Uani 1 1 d . . . . .
H19 H -0.2061 0.2798 0.0543 0.081 Uiso 1 1 calc R U . . .
C32 C -0.1340(11) 0.2574(11) 0.1041(8) 0.067(3) Uani 1 1 d . . . . .
C37 C -0.1523(11) 0.1953(9) 0.1325(7) 0.053(6) Uani 1 1 d . . . . .
C41 C -0.2070(11) 0.1584(11) 0.1247(8) 0.067(7) Uani 1 1 d . . . . .
H22 H -0.2359 0.1743 0.0996 0.080 Uiso 1 1 calc R U . . .
C40 C -0.2165(11) 0.0974(12) 0.1558(8) 0.066(7) Uani 1 1 d . . . . .
C39 C -0.1735(11) 0.0740(11) 0.1969(9) 0.063(6) Uani 1 1 d . . . . .
H24 H -0.1786 0.0336 0.2177 0.075 Uiso 1 1 calc R U . . .
C38 C -0.1253(9) 0.1154(10) 0.2029(7) 0.048(6) Uani 1 1 d . . . . .
C42 C -0.0756(13) 0.1014(12) 0.2390(9) 0.073(7) Uani 1 1 d . . . . .
C46 C -0.0818(12) 0.0538(10) 0.2831(11) 0.079(7) Uani 1 1 d . . . . .
H27 H -0.1202 0.0284 0.2889 0.095 Uiso 1 1 calc R U . . .
C45 C -0.0327(15) 0.0422(13) 0.3191(10) 0.096(9) Uani 1 1 d . . . . .
H28 H -0.0376 0.0096 0.3476 0.115 Uiso 1 1 calc R U . . .
C44 C 0.0212(16) 0.0808(12) 0.3099(10) 0.094(8) Uani 1 1 d . . . . .
H29 H 0.0543 0.0761 0.3327 0.113 Uiso 1 1 calc R U . . .
C43 C 0.0273(11) 0.1301(12) 0.2640(9) 0.072(7) Uani 1 1 d . . . . .
H30 H 0.0657 0.1554 0.2576 0.086 Uiso 1 1 calc R U . . .
C74 C 0.3450(12) 0.8585(11) 0.3754(9) 0.081(3) Uani 1 1 d . . . . .
H31 H 0.3771 0.8836 0.3532 0.097 Uiso 1 1 calc R U . . .
C75 C 0.3706(12) 0.8162(11) 0.4174(9) 0.081(3) Uani 1 1 d . . . . .
H32 H 0.4177 0.8127 0.4221 0.097 Uiso 1 1 calc R U . . .
C76 C 0.3218(11) 0.7801(11) 0.4513(9) 0.081(3) Uani 1 1 d . . . . .
H33 H 0.3347 0.7539 0.4809 0.097 Uiso 1 1 calc R U . . .
C77 C 0.2492(12) 0.7844(12) 0.4392(9) 0.081(3) Uani 1 1 d . . . . .
H34 H 0.2169 0.7567 0.4583 0.097 Uiso 1 1 calc R U . . .
C73 C 0.2309(12) 0.8280(12) 0.4010(9) 0.081(3) Uani 1 1 d . . . . .
C69 C 0.1613(11) 0.8357(10) 0.3828(8) 0.056(6) Uani 1 1 d . . . . .
C70 C 0.1030(11) 0.8039(10) 0.4106(7) 0.065(6) Uani 1 1 d . . . . .
H37 H 0.1056 0.7749 0.4409 0.078 Uiso 1 1 calc R U . . .
C71 C 0.0393(11) 0.8207(9) 0.3876(9) 0.059(6) Uani 1 1 d . . . . .
C72 C 0.0375(9) 0.8600(10) 0.3431(8) 0.048(5) Uani 1 1 d . . . . .
H39 H -0.0049 0.8704 0.3299 0.057 Uiso 1 1 calc R U . . .
C68 C 0.0953(12) 0.8849(10) 0.3170(8) 0.062(7) Uani 1 1 d . . . . .
C63 C 0.1023(12) 0.9278(11) 0.2647(8) 0.069(3) Uani 1 1 d . . . . .
C67 C 0.0530(12) 0.9431(10) 0.2343(8) 0.069(3) Uani 1 1 d . . . . .
H42 H 0.0100 0.9251 0.2444 0.083 Uiso 1 1 calc R U . . .
C66 C 0.0613(12) 0.9811(10) 0.1922(8) 0.069(3) Uani 1 1 d . . . . .
H43 H 0.0260 0.9889 0.1710 0.083 Uiso 1 1 calc R U . . .
C65 C 0.1262(11) 1.0122(10) 0.1772(9) 0.069(3) Uani 1 1 d . . . . .
H44 H 0.1334 1.0413 0.1468 0.083 Uiso 1 1 calc R U . . .
C64 C 0.1771(12) 0.9971(10) 0.2098(8) 0.069(3) Uani 1 1 d . . . . .
H45 H 0.2185 1.0182 0.2013 0.083 Uiso 1 1 calc R U . . .
C95 C 0.2671(15) 0.7947(13) 0.2516(11) 0.122(7) Uani 1 1 d . . . . .
H46 H 0.2319 0.7773 0.2761 0.146 Uiso 1 1 calc R U . . .
C96 C 0.3007(15) 0.7565(13) 0.2130(11) 0.122(7) Uani 1 1 d . . . . .
H47 H 0.2854 0.7155 0.2114 0.146 Uiso 1 1 calc R U . . .
C97 C 0.3544(16) 0.7796(11) 0.1787(10) 0.121(11) Uani 1 1 d . . . . .
H48 H 0.3756 0.7557 0.1528 0.146 Uiso 1 1 calc R U . . .
C98 C 0.3778(12) 0.8426(11) 0.1837(9) 0.094(8) Uani 1 1 d . . . . .
H49 H 0.4173 0.8585 0.1631 0.113 Uiso 1 1 calc R U . . .
C94 C 0.3407(12) 0.8786(10) 0.2193(8) 0.073(6) Uani 1 1 d . . . . .
C99 C 0.3590(11) 0.9445(10) 0.2256(9) 0.062(6) Uani 1 1 d . . . . .
C103 C 0.4052(11) 0.9801(12) 0.1953(9) 0.075(7) Uani 1 1 d . . . . .
H52 H 0.4317 0.9629 0.1676 0.090 Uiso 1 1 calc R U . . .
C102 C 0.4150(11) 1.0442(13) 0.2046(9) 0.074(7) Uani 1 1 d . . . . .
C101 C 0.3779(10) 1.0686(9) 0.2486(7) 0.048(5) Uani 1 1 d . . . . .
H54 H 0.3871 1.1087 0.2574 0.057 Uiso 1 1 calc R U . . .
C100 C 0.3265(9) 1.0300(10) 0.2787(7) 0.047(5) Uani 1 1 d . . . . .
C104 C 0.2796(11) 1.0474(12) 0.3201(8) 0.069(3) Uani 1 1 d . . . . .
C108 C 0.2828(11) 1.1011(11) 0.3439(8) 0.069(3) Uani 1 1 d . . . . .
H57 H 0.3167 1.1307 0.3314 0.082 Uiso 1 1 calc R U . . .
C107 C 0.2323(11) 1.1124(11) 0.3896(7) 0.069(3) Uani 1 1 d . . . . .
H58 H 0.2360 1.1475 0.4070 0.082 Uiso 1 1 calc R U . . .
C106 C 0.1843(11) 1.0743(10) 0.4048(8) 0.069(3) Uani 1 1 d . . . . .
H59 H 0.1501 1.0832 0.4318 0.082 Uiso 1 1 calc R U . . .
C105 C 0.1823(11) 1.0155(11) 0.3798(8) 0.069(3) Uani 1 1 d . . . . .
H60 H 0.1470 0.9875 0.3926 0.082 Uiso 1 1 calc R U . . .
C152 C 0.7434(15) 0.4345(11) 0.2071(10) 0.084(8) Uani 1 1 d . . . . .
H61 H 0.7029 0.4224 0.1970 0.101 Uiso 1 1 calc R U . . .
C153 C 0.8082(16) 0.4290(14) 0.1732(12) 0.106(9) Uani 1 1 d . . . . .
H62 H 0.8101 0.4127 0.1422 0.127 Uiso 1 1 calc R U . . .
C154 C 0.8622(11) 0.4469(12) 0.1871(9) 0.077(7) Uani 1 1 d . . . . .
H63 H 0.9044 0.4425 0.1657 0.093 Uiso 1 1 calc R U . . .
C155 C 0.8623(11) 0.4725(11) 0.2316(9) 0.069(6) Uani 1 1 d . . . . .
H64 H 0.9027 0.4869 0.2401 0.082 Uiso 1 1 calc R U . . .
C151 C 0.7969(11) 0.4760(10) 0.2646(8) 0.055(5) Uani 1 1 d . . . . .
C156 C 0.7904(10) 0.5005(10) 0.3139(9) 0.058(6) Uani 1 1 d . . . . .
C160 C 0.8414(12) 0.5225(10) 0.3388(10) 0.071(7) Uani 1 1 d . . . . .
H67 H 0.8875 0.5230 0.3230 0.085 Uiso 1 1 calc R U . . .
C159 C 0.8238(12) 0.5433(11) 0.3864(8) 0.062(6) Uani 1 1 d . . . . .
C158 C 0.7553(12) 0.5431(10) 0.4050(8) 0.066(6) Uani 1 1 d . . . . .
H69 H 0.7418 0.5546 0.4378 0.079 Uiso 1 1 calc R U . . .
C157 C 0.7052(10) 0.5276(11) 0.3796(9) 0.065(6) Uani 1 1 d . . . . .
C161 C 0.6302(10) 0.5271(9) 0.3955(7) 0.051(5) Uani 1 1 d . . . . .
C165 C 0.5942(13) 0.5521(11) 0.4423(9) 0.085(7) Uani 1 1 d . . . . .
H72 H 0.6193 0.5669 0.4651 0.101 Uiso 1 1 calc R U . . .
C164 C 0.5235(13) 0.5528(14) 0.4509(10) 0.097(8) Uani 1 1 d . . . . .
H73 H 0.4995 0.5713 0.4789 0.117 Uiso 1 1 calc R U . . .
C163 C 0.4894(12) 0.5291(14) 0.4218(11) 0.093(8) Uani 1 1 d . . . . .
H74 H 0.4412 0.5280 0.4309 0.111 Uiso 1 1 calc R U . . .
C162 C 0.5185(13) 0.5050(14) 0.3783(10) 0.094(8) Uani 1 1 d . . . . .
H75 H 0.4916 0.4881 0.3577 0.113 Uiso 1 1 calc R U . . .
C136 C 0.6903(11) 0.3484(10) 0.3744(8) 0.069(3) Uani 1 1 d . . . . .
H76 H 0.7215 0.3737 0.3848 0.083 Uiso 1 1 calc R U . . .
C139 C 0.5971(11) 0.2732(11) 0.3415(8) 0.069(3) Uani 1 1 d . . . . .
H79 H 0.5647 0.2489 0.3312 0.083 Uiso 1 1 calc R U . . .
C135 C 0.6070(12) 0.3386(11) 0.3211(8) 0.069(3) Uani 1 1 d . . . . .
C131 C 0.5688(10) 0.3731(10) 0.2766(8) 0.057(2) Uani 1 1 d . . . . .
C132 C 0.5321(10) 0.3462(10) 0.2466(8) 0.057(2) Uani 1 1 d . . . . .
H82 H 0.5235 0.3018 0.2543 0.069 Uiso 1 1 calc R U . . .
C133 C 0.5080(10) 0.3833(10) 0.2059(8) 0.057(2) Uani 1 1 d . . . . .
C134 C 0.5208(10) 0.4471(9) 0.1938(7) 0.057(2) Uani 1 1 d . . . . .
H84 H 0.5050 0.4729 0.1651 0.069 Uiso 1 1 calc R U . . .
C130 C 0.5597(10) 0.4743(10) 0.2270(8) 0.057(2) Uani 1 1 d . . . . .
N21 N 0.6199(7) 0.5551(6) 0.2556(5) 0.0797(7) Uani 1 1 d G . . . .
C125 C 0.5748(7) 0.5441(5) 0.2219(6) 0.0797(7) Uani 1 1 d G . . . .
C129 C 0.5498(7) 0.5964(7) 0.1876(5) 0.0797(7) Uani 1 1 d G . . . .
H87 H 0.5196 0.5890 0.1650 0.096 Uiso 1 1 calc R U . . .
C128 C 0.5700(7) 0.6596(6) 0.1870(5) 0.0797(7) Uani 1 1 d G . . . .
H88 H 0.5533 0.6945 0.1640 0.096 Uiso 1 1 calc R U . . .
C127 C 0.6151(8) 0.6706(5) 0.2207(6) 0.0797(7) Uani 1 1 d G . . . .
H89 H 0.6286 0.7129 0.2203 0.096 Uiso 1 1 calc R U . . .
C126 C 0.6400(7) 0.6183(7) 0.2550(5) 0.0797(7) Uani 1 1 d G . . . .
H90 H 0.6702 0.6257 0.2775 0.096 Uiso 1 1 calc R U . . .
C21 C 0.2347(12) 0.4204(11) 0.0943(9) 0.0797(7) Uani 1 1 d . . . . .
H91 H 0.2165 0.4047 0.0683 0.096 Uiso 1 1 calc R U . . .
C20 C 0.2843(12) 0.4714(11) 0.0813(9) 0.0797(7) Uani 1 1 d . . . . .
C19 C 0.3103(12) 0.4917(11) 0.1218(9) 0.0797(7) Uani 1 1 d . . . . .
H93 H 0.3410 0.5249 0.1137 0.096 Uiso 1 1 calc R U . . .
C18 C 0.2949(12) 0.4670(11) 0.1736(9) 0.0797(7) Uani 1 1 d . . . . .
C17 C 0.2438(11) 0.4178(11) 0.1838(9) 0.0797(7) Uani 1 1 d . . . . .
H95 H 0.2296 0.4002 0.2177 0.096 Uiso 1 1 calc R U . . .
C16 C 0.2149(12) 0.3957(12) 0.1441(10) 0.0797(7) Uani 1 1 d . . . . .
C47 C -0.2666(12) 0.0533(11) 0.1418(10) 0.0797(7) Uani 1 1 d . . . . .
C52 C -0.2671(12) 0.0463(11) 0.0902(9) 0.0797(7) Uani 1 1 d . . . . .
H98 H -0.2387 0.0707 0.0643 0.096 Uiso 1 1 calc R U . . .
C51 C -0.3109(12) 0.0022(11) 0.0780(9) 0.0797(7) Uani 1 1 d . . . . .
C50 C -0.3557(12) -0.0272(11) 0.1147(9) 0.0797(7) Uani 1 1 d . . . . .
H100 H -0.3876 -0.0530 0.1057 0.096 Uiso 1 1 calc R U . . .
C49 C -0.3570(12) -0.0212(11) 0.1659(9) 0.0797(7) Uani 1 1 d . . . . .
C48 C -0.3123(11) 0.0202(11) 0.1812(10) 0.0797(7) Uani 1 1 d . . . . .
H102 H -0.3130 0.0253 0.2155 0.096 Uiso 1 1 calc R U . . .
C78 C -0.0242(12) 0.7909(11) 0.4165(9) 0.0797(7) Uani 1 1 d . . . . .
C83 C -0.0351(12) 0.7820(10) 0.4707(9) 0.0797(7) Uani 1 1 d . . . . .
H110 H -0.0014 0.7949 0.4881 0.096 Uiso 1 1 calc R U . . .
C82 C -0.0949(12) 0.7544(11) 0.4998(9) 0.0797(7) Uani 1 1 d . . . . .
C81 C -0.1418(11) 0.7367(10) 0.4742(8) 0.0797(7) Uani 1 1 d . . . . .
H112 H -0.1800 0.7163 0.4930 0.096 Uiso 1 1 calc R U . . .
C80 C -0.1380(12) 0.7467(11) 0.4200(9) 0.0797(7) Uani 1 1 d . . . . .
C79 C -0.0776(11) 0.7721(10) 0.3925(9) 0.0797(7) Uani 1 1 d . . . . .
H114 H -0.0724 0.7768 0.3568 0.096 Uiso 1 1 calc R U . . .
C110 C 0.5110(11) 1.1251(11) 0.1885(10) 0.0797(7) Uani 1 1 d . . . . .
H115 H 0.5072 1.1256 0.2237 0.096 Uiso 1 1 calc R U . . .
C111 C 0.5600(12) 1.1603(11) 0.1557(9) 0.0797(7) Uani 1 1 d . . . . .
C112 C 0.5648(11) 1.1603(11) 0.1041(6) 0.0797(7) Uani 1 1 d D . . . .
H117 H 0.5981 1.1844 0.0823 0.096 Uiso 1 1 calc R U . . .
C113 C 0.5186(12) 1.1232(10) 0.0825(5) 0.0797(7) Uani 1 1 d D . . . .
C114 C 0.4724(11) 1.0885(10) 0.1139(6) 0.0797(7) Uani 1 1 d D . . . .
H119 H 0.4435 1.0639 0.1003 0.096 Uiso 1 1 calc R U . . .
C109 C 0.4658(12) 1.0876(11) 0.1678(9) 0.0797(7) Uani 1 1 d . . . . .
C140 C 0.4713(12) 0.3557(11) 0.1713(10) 0.0797(7) Uani 1 1 d . . . . .
C141 C 0.4194(12) 0.3098(11) 0.1893(10) 0.0797(7) Uani 1 1 d . . . . .
H122 H 0.4087 0.2970 0.2245 0.096 Uiso 1 1 calc R U . . .
C142 C 0.3841(12) 0.2836(11) 0.1552(9) 0.0797(7) Uani 1 1 d . . . . .
C143 C 0.4011(10) 0.3035(10) 0.1019(7) 0.0797(7) Uani 1 1 d D . . . .
H124 H 0.3760 0.2885 0.0792 0.096 Uiso 1 1 calc R U . . .
C144 C 0.4545(11) 0.3453(11) 0.0822(5) 0.0797(7) Uani 1 1 d D . . . .
C145 C 0.4873(12) 0.3712(10) 0.1152(6) 0.0797(7) Uani 1 1 d D . . . .
H126 H 0.5215 0.4002 0.1018 0.096 Uiso 1 1 calc R U . . .
C166 C 0.8796(12) 0.5616(11) 0.4124(9) 0.0797(7) Uani 1 1 d . . . . .
C171 C 0.9384(12) 0.5856(10) 0.3858(9) 0.0797(7) Uani 1 1 d . . . . .
H129 H 0.9455 0.5879 0.3502 0.096 Uiso 1 1 calc R U . . .
C170 C 0.9909(12) 0.6082(11) 0.4121(9) 0.0797(7) Uani 1 1 d . . . . .
C169 C 0.9827(11) 0.6002(10) 0.4605(9) 0.0797(7) Uani 1 1 d . . . . .
H131 H 1.0165 0.6145 0.4771 0.096 Uiso 1 1 calc R U . . .
C168 C 0.9257(11) 0.5710(10) 0.4909(9) 0.0797(7) Uani 1 1 d . . . . .
C167 C 0.8723(12) 0.5526(10) 0.4644(9) 0.0797(7) Uani 1 1 d . . . . .
H133 H 0.8327 0.5346 0.4831 0.096 Uiso 1 1 calc R U . . .
C22 C 0.3276(7) 0.4844(7) 0.2154(5) 0.0797(7) Uani 1 1 d G . . . .
C26 C 0.3377(8) 0.4413(5) 0.2600(6) 0.0797(7) Uani 1 1 d G . . . .
H201 H 0.3254 0.3981 0.2637 0.096 Uiso 1 1 calc R U . . .
C25 C 0.3664(7) 0.4629(6) 0.2991(4) 0.0797(7) Uani 1 1 d G . . . .
H202 H 0.3732 0.4341 0.3290 0.096 Uiso 1 1 calc R U . . .
N4 N 0.3849(7) 0.5275(6) 0.2936(4) 0.0797(7) Uani 1 1 d G . . . .
C24 C 0.3748(7) 0.5705(5) 0.2489(5) 0.0797(7) Uani 1 1 d G . . . .
H203 H 0.3871 0.6138 0.2453 0.096 Uiso 1 1 calc R U . . .
C23 C 0.3461(7) 0.5490(6) 0.2098(4) 0.0797(7) Uani 1 1 d G . . . .
H204 H 0.3393 0.5778 0.1800 0.096 Uiso 1 1 calc R U . . .
C31 C 0.3088(7) 0.5661(7) 0.0179(4) 0.0797(7) Uani 1 1 d G . . . .
H205 H 0.3057 0.5896 0.0455 0.096 Uiso 1 1 calc R U . . .
C30 C 0.3213(7) 0.5986(5) -0.0321(5) 0.0797(7) Uani 1 1 d G . . . .
H206 H 0.3266 0.6437 -0.0379 0.096 Uiso 1 1 calc R U . . .
N5 N 0.3259(7) 0.5636(6) -0.0735(4) 0.0797(7) Uani 1 1 d G . . . .
C29 C 0.3179(7) 0.4961(6) -0.0648(5) 0.0797(7) Uani 1 1 d G . . . .
H207 H 0.3210 0.4727 -0.0925 0.096 Uiso 1 1 calc R U . . .
C28 C 0.3054(7) 0.4637(5) -0.0148(6) 0.0797(7) Uani 1 1 d G . . . .
H208 H 0.3001 0.4185 -0.0090 0.096 Uiso 1 1 calc R U . . .
C27 C 0.3009(7) 0.4987(7) 0.0265(4) 0.0797(7) Uani 1 1 d G . . . .
C58 C -0.3034(8) -0.0096(7) 0.0226(4) 0.0797(7) Uani 1 1 d G . . . .
C62 C -0.3173(7) -0.0683(6) 0.0075(4) 0.0797(7) Uani 1 1 d G . . . .
H211 H -0.3291 -0.1041 0.0322 0.096 Uiso 1 1 calc R U . . .
C61 C -0.3134(7) -0.0735(5) -0.0444(5) 0.0797(7) Uani 1 1 d G . . . .
H212 H -0.3227 -0.1128 -0.0545 0.096 Uiso 1 1 calc R U . . .
N10 N -0.2957(7) -0.0200(6) -0.0812(4) 0.0797(7) Uani 1 1 d G . . . .
C60 C -0.2819(7) 0.0388(5) -0.0661(5) 0.0797(7) Uani 1 1 d G . . . .
H210 H -0.2701 0.0746 -0.0908 0.096 Uiso 1 1 calc R U . . .
C59 C -0.2857(7) 0.0439(6) -0.0142(5) 0.0797(7) Uani 1 1 d G . . . .
H209 H -0.2765 0.0832 -0.0041 0.096 Uiso 1 1 calc R U . . .
C53 C -0.4068(6) -0.0574(7) 0.2082(5) 0.0797(7) Uani 1 1 d G . . . .
C54 C -0.4295(7) -0.1175(7) 0.2022(4) 0.0797(7) Uani 1 1 d G . . . .
H213 H -0.4127 -0.1368 0.1729 0.096 Uiso 1 1 calc R U . . .
C55 C -0.4772(7) -0.1488(5) 0.2400(5) 0.0797(7) Uani 1 1 d G . . . .
H214 H -0.4924 -0.1890 0.2361 0.096 Uiso 1 1 calc R U . . .
N9 N -0.5022(6) -0.1200(6) 0.2838(4) 0.0797(7) Uani 1 1 d G . . . .
C56 C -0.4795(7) -0.0599(6) 0.2898(4) 0.0797(7) Uani 1 1 d G . . . .
H215 H -0.4963 -0.0406 0.3191 0.096 Uiso 1 1 calc R U . . .
C57 C -0.4318(7) -0.0285(5) 0.2519(6) 0.0797(7) Uani 1 1 d G . . . .
H216 H -0.4166 0.0117 0.2559 0.096 Uiso 1 1 calc R U . . .
C84 C -0.1953(6) 0.7301(7) 0.3917(5) 0.0797(7) Uani 1 1 d G . . . .
C85 C -0.1795(5) 0.7135(7) 0.3423(5) 0.0797(7) Uani 1 1 d G . . . .
H217 H -0.1336 0.7133 0.3261 0.096 Uiso 1 1 calc R U . . .
C86 C -0.2324(7) 0.6973(6) 0.3171(4) 0.0797(7) Uani 1 1 d G . . . .
H218 H -0.2219 0.6861 0.2841 0.096 Uiso 1 1 calc R U . . .
N14 N -0.3011(6) 0.6976(6) 0.3413(5) 0.0797(7) Uani 1 1 d G . . . .
C87 C -0.3168(5) 0.7142(6) 0.3907(5) 0.0797(7) Uani 1 1 d G . . . .
H220 H -0.3627 0.7145 0.4069 0.096 Uiso 1 1 calc R U . . .
C88 C -0.2639(7) 0.7305(7) 0.4159(4) 0.0797(7) Uani 1 1 d G . . . .
H221 H -0.2744 0.7416 0.4489 0.096 Uiso 1 1 calc R U . . .
C93 C -0.0544(12) 0.7687(10) 0.5815(9) 0.0797(7) Uani 1 1 d . . . . .
H222 H -0.0124 0.7827 0.5635 0.096 Uiso 1 1 calc R U . . .
C92 C -0.0660(12) 0.7667(10) 0.6334(9) 0.0797(7) Uani 1 1 d . . . . .
H223 H -0.0355 0.7855 0.6501 0.096 Uiso 1 1 calc R U . . .
C90 C -0.1560(12) 0.7245(10) 0.5892(10) 0.0797(7) Uani 1 1 d . . . . .
H224 H -0.1904 0.7071 0.5753 0.096 Uiso 1 1 calc R U . . .
C91 C -0.1621(16) 0.7219(17) 0.6369(12) 0.130(12) Uani 1 1 d . . . . .
H225 H -0.2030 0.7059 0.6553 0.156 Uiso 1 1 calc R U . . .
C116 C 0.6342(12) 1.1756(10) 0.2203(8) 0.077(3) Uani 1 1 d . . . . .
H226 H 0.6186 1.1380 0.2412 0.092 Uiso 1 1 calc R U . . .
C117 C 0.6831(12) 1.2105(10) 0.2337(8) 0.077(3) Uani 1 1 d . . . . .
H227 H 0.7003 1.1933 0.2644 0.092 Uiso 1 1 calc R U . . .
C118 C 0.6805(12) 1.2838(11) 0.1666(8) 0.077(3) Uani 1 1 d . . . . .
H228 H 0.6938 1.3233 0.1473 0.092 Uiso 1 1 calc R U . . .
C119 C 0.6353(11) 1.2548(10) 0.1477(8) 0.077(3) Uani 1 1 d . . . . .
H229 H 0.6210 1.2721 0.1160 0.092 Uiso 1 1 calc R U . . .
C146 C 0.3270(5) 0.2384(5) 0.1745(5) 0.042(4) Uani 1 1 d G . . . .
C147 C 0.2859(7) 0.2434(5) 0.2213(4) 0.043(4) Uani 1 1 d G . . . .
H244 H 0.2945 0.2743 0.2414 0.051 Uiso 1 1 calc R U . . .
C148 C 0.2320(6) 0.2022(7) 0.2382(4) 0.073(6) Uani 1 1 d G . . . .
H242 H 0.2045 0.2055 0.2695 0.088 Uiso 1 1 calc R U . . .
N24 N 0.2191(7) 0.1560(6) 0.2082(6) 0.094(6) Uani 1 1 d G . . . .
C149 C 0.2602(8) 0.1510(6) 0.1614(6) 0.081(7) Uani 1 1 d G . . . .
H245 H 0.2516 0.1201 0.1413 0.098 Uiso 1 1 calc R U . . .
C150 C 0.3142(7) 0.1922(6) 0.1445(4) 0.061(5) Uani 1 1 d G . . . .
H260 H 0.3417 0.1888 0.1132 0.073 Uiso 1 1 calc R U . . .
C172 C 0.9148(11) 0.5701(9) 0.5489(5) 0.124(5) Uani 1 1 d G . . . .
C176 C 0.9737(8) 0.5691(9) 0.5737(7) 0.124(5) Uani 1 1 d G . . . .
H257 H 1.0173 0.5752 0.5546 0.149 Uiso 1 1 calc R U . . .
C175 C 0.9673(8) 0.5588(8) 0.6271(7) 0.124(5) Uani 1 1 d G . . . .
H266 H 1.0067 0.5581 0.6437 0.149 Uiso 1 1 calc R U . . .
N29 N 0.9021(10) 0.5496(8) 0.6556(5) 0.124(5) Uani 1 1 d G . . . .
C174 C 0.8433(8) 0.5506(8) 0.6308(7) 0.124(5) Uani 1 1 d G . . . .
H254 H 0.7996 0.5444 0.6499 0.149 Uiso 1 1 calc R U . . .
C173 C 0.8496(9) 0.5609(8) 0.5774(7) 0.124(5) Uani 1 1 d G . . . .
H255 H 0.8102 0.5616 0.5608 0.149 Uiso 1 1 calc R U . . .
C89 C -0.1025(9) 0.7510(9) 0.5564(7) 0.057(5) Uani 1 1 d . . . . .
C115 C 0.6092(12) 1.1985(11) 0.1747(8) 0.077(3) Uani 1 1 d . . . . .
C10B C 0.5269(17) 1.1070(17) 0.0289(7) 0.094(5) Uani 0.5 1 d DG . P A 1
C14B C 0.5137(17) 1.0484(13) 0.0132(9) 0.094(5) Uani 0.5 1 d G . P A 1
H902 H 0.5085 1.0105 0.0371 0.112 Uiso 0.5 1 calc R U P A 1
C13B C 0.5083(16) 1.0465(13) -0.0382(10) 0.094(5) Uani 0.5 1 d G . P A 1
H901 H 0.4994 1.0074 -0.0487 0.112 Uiso 0.5 1 calc R U P A 1
N20B N 0.5161(16) 1.1032(17) -0.0739(6) 0.094(5) Uani 0.5 1 d G . P A 1
C12B C 0.5293(16) 1.1617(13) -0.0582(10) 0.094(5) Uani 0.5 1 d G . P A 1
H235 H 0.5345 1.1997 -0.0821 0.112 Uiso 0.5 1 calc R U P A 1
C11B C 0.5347(17) 1.1636(13) -0.0068(12) 0.094(5) Uani 0.5 1 d G . P A 1
H237 H 0.5436 1.2028 0.0037 0.112 Uiso 0.5 1 calc R U P A 1
C10A C 0.5138(12) 1.1443(13) 0.0258(4) 0.094(5) Uani 0.5 1 d DG . P A 2
C14A C 0.4539(10) 1.1567(14) 0.0012(7) 0.094(5) Uani 0.5 1 d G . P A 2
H311 H 0.4100 1.1619 0.0203 0.112 Uiso 0.5 1 calc R U P A 2
C13A C 0.4597(13) 1.1614(16) -0.0520(8) 0.094(5) Uani 0.5 1 d G . P A 2
H310 H 0.4196 1.1697 -0.0685 0.112 Uiso 0.5 1 calc R U P A 2
N20A N 0.5252(16) 1.1537(15) -0.0806(5) 0.094(5) Uani 0.5 1 d G . P A 2
C12A C 0.5851(12) 1.1413(15) -0.0559(8) 0.094(5) Uani 0.5 1 d G . P A 2
H312 H 0.6289 1.1361 -0.0750 0.112 Uiso 0.5 1 calc R U P A 2
C11A C 0.5793(10) 1.1366(14) -0.0027(8) 0.094(5) Uani 0.5 1 d G . P A 2
H313 H 0.6194 1.1283 0.0138 0.112 Uiso 0.5 1 calc R U P A 2
C16B C 0.4730(16) 0.3768(17) 0.0280(7) 0.102(5) Uani 0.5 1 d DG . P B 1
C17B C 0.4839(16) 0.3326(12) -0.0076(12) 0.102(5) Uani 0.5 1 d G . P B 1
H261 H 0.4777 0.2881 0.0030 0.122 Uiso 0.5 1 calc R U P B 1
C18B C 0.5041(16) 0.3551(15) -0.0592(10) 0.102(5) Uani 0.5 1 d G . P B 1
H253 H 0.5114 0.3256 -0.0831 0.122 Uiso 0.5 1 calc R U P B 1
N25B N 0.5134(15) 0.4217(17) -0.0752(6) 0.102(5) Uani 0.5 1 d G . P B 1
C19B C 0.5025(16) 0.4658(12) -0.0395(11) 0.102(5) Uani 0.5 1 d G . P B 1
H904 H 0.5088 0.5103 -0.0502 0.122 Uiso 0.5 1 calc R U P B 1
C15B C 0.4823(17) 0.4433(16) 0.0121(9) 0.102(5) Uani 0.5 1 d G . P B 1
H903 H 0.4750 0.4729 0.0359 0.122 Uiso 0.5 1 calc R U P B 1
C16A C 0.4810(12) 0.3508(13) 0.0255(4) 0.102(5) Uani 0.5 1 d DG . P B 2
C15A C 0.5505(10) 0.3444(15) 0.0033(7) 0.102(5) Uani 0.5 1 d G . P B 2
H315 H 0.5861 0.3335 0.0240 0.122 Uiso 0.5 1 calc R U P B 2
C19A C 0.5666(11) 0.3543(16) -0.0499(8) 0.102(5) Uani 0.5 1 d G . P B 2
H316 H 0.6131 0.3500 -0.0647 0.122 Uiso 0.5 1 calc R U P B 2
N25A N 0.5133(16) 0.3706(15) -0.0808(4) 0.102(5) Uani 0.5 1 d G . P B 2
C18A C 0.4439(14) 0.3770(16) -0.0586(8) 0.102(5) Uani 0.5 1 d G . P B 2
H318 H 0.4082 0.3879 -0.0793 0.122 Uiso 0.5 1 calc R U P B 2
C17A C 0.4277(10) 0.3671(15) -0.0054(8) 0.102(5) Uani 0.5 1 d G . P B 2
H319 H 0.3813 0.3713 0.0094 0.122 Uiso 0.5 1 calc R U P B 2
C177 C 1.0537(8) 0.6362(9) 0.3754(7) 0.131(4) Uani 1 1 d G . . . .
C181 C 1.1169(10) 0.6315(9) 0.3955(6) 0.131(4) Uani 1 1 d G . . . .
H251 H 1.1209 0.6086 0.4281 0.157 Uiso 1 1 calc R U . . .
C180 C 1.1742(7) 0.6611(9) 0.3668(7) 0.131(4) Uani 1 1 d G . . . .
H250 H 1.2165 0.6580 0.3802 0.157 Uiso 1 1 calc R U . . .
N30 N 1.1683(7) 0.6954(8) 0.3180(7) 0.131(4) Uani 1 1 d G . . . .
C179 C 1.1050(9) 0.7001(9) 0.2979(6) 0.131(4) Uani 1 1 d G . . . .
H252 H 1.1011 0.7230 0.2652 0.157 Uiso 1 1 calc R U . . .
C178 C 1.0477(7) 0.6704(10) 0.3265(8) 0.131(4) Uani 1 1 d G . . . .
H263 H 1.0054 0.6735 0.3131 0.157 Uiso 1 1 calc R U . . .
N1 N 0.0343(9) 0.1781(9) 0.1191(7) 0.070(3) Uani 1 1 d . . . . .
N2 N 0.0533(8) 0.2657(8) 0.1719(7) 0.062(5) Uani 1 1 d . . . . .
N3 N -0.0628(9) 0.2768(8) 0.2338(6) 0.061(5) Uani 1 1 d . . . . .
N6 N -0.0764(9) 0.2811(8) 0.1178(7) 0.067(3) Uani 1 1 d . . . . .
N7 N -0.1127(8) 0.1707(8) 0.1721(6) 0.058(5) Uani 1 1 d . . . . .
N8 N -0.0210(9) 0.1404(8) 0.2303(7) 0.059(5) Uani 1 1 d . . . . .
N16 N 0.2860(8) 0.8545(9) 0.2527(6) 0.064(4) Uani 1 1 d . . . . .
N17 N 0.3177(9) 0.9687(9) 0.2648(6) 0.060(4) Uani 1 1 d . . . . .
N18 N 0.2276(9) 0.9999(9) 0.3400(6) 0.069(3) Uani 1 1 d . . . . .
N11 N 0.1702(9) 0.9543(8) 0.2525(6) 0.069(3) Uani 1 1 d . . . . .
N12 N 0.1577(9) 0.8751(9) 0.3401(7) 0.061(5) Uani 1 1 d . . . . .
N13 N 0.2793(10) 0.8655(9) 0.3649(7) 0.081(3) Uani 1 1 d . . . . .
N22 N 0.5842(8) 0.4369(8) 0.2674(6) 0.057(2) Uani 1 1 d . . . . .
N23 N 0.6499(9) 0.3746(8) 0.3374(7) 0.069(3) Uani 1 1 d . . . . .
N27 N 0.7227(9) 0.5062(8) 0.3346(7) 0.056(5) Uani 1 1 d . . . . .
N26 N 0.7391(9) 0.4558(7) 0.2520(6) 0.053(4) Uani 1 1 d . . . . .
N28 N 0.5911(9) 0.5068(7) 0.3658(6) 0.056(4) Uani 1 1 d . . . . .
N15 N -0.1218(14) 0.7374(13) 0.6605(7) 0.123(9) Uani 1 1 d . . . . .
N19 N 0.7105(9) 1.2663(8) 0.2090(7) 0.077(3) Uani 1 1 d . . . . .
P1 P 0.0000 1.0000 0.5000 0.108(4) Uani 1 2 d S . P . .
F2 F 0.0201(15) 1.0643(13) 0.4874(13) 0.246(13) Uani 1 1 d . . . . .
F1 F 0.0766(10) 0.9817(13) 0.4935(9) 0.224(12) Uani 1 1 d . . . . .
F3 F 0.0008(17) 1.003(3) 0.4420(9) 0.37(3) Uani 1 1 d . . . . .
N1A N -0.1411(13) 0.3340(11) 0.4576(9) 0.085(7) Uani 1 1 d . . . . .
O1A O -0.1786(14) 0.2988(14) 0.4419(10) 0.183(11) Uani 1 1 d . . . . .
O2A O -0.1371(16) 0.3872(14) 0.4371(12) 0.216(14) Uani 1 1 d . . . . .
O3A O -0.1110(19) 0.3100(19) 0.4875(12) 0.27(2) Uani 1 1 d . . . . .
P2A P 0.704(2) 0.6101(19) 0.5187(17) 0.132(12) Uiso 0.25 1 d . . P . .
P2B P 0.306(2) 0.245(2) 0.0045(18) 0.141(14) Uiso 0.25 1 d . . P . .
P2C P 0.7128(18) 1.2430(17) -0.0202(15) 0.104(10) Uiso 0.25 1 d . . P . .
P3 P 0.4536(15) 1.1864(14) 0.3045(9) 0.085(7) Uiso 0.25 1 d . . P . .
P3A P 0.736(2) 1.195(2) 0.0028(17) 0.138(13) Uiso 0.25 1 d . . P . .
P3B P -0.3525(18) 0.7175(15) 0.6703(12) 0.113(10) Uiso 0.25 1 d . . P . .
P3C P 0.4797(16) 1.1405(16) 0.3292(11) 0.096(8) Uiso 0.25 1 d . . P . .
P4A P 0.669(2) 0.614(2) 0.5538(17) 0.126(12) Uiso 0.25 1 d . . P . .
P4B P 0.679(4) 0.566(4) 0.548(3) 0.14(2) Uiso 0.15 1 d . . P . .
P4C P 0.3224(18) 0.5949(15) 0.4888(13) 0.113(10) Uiso 0.25 1 d . . P . .
P4D P 0.687(3) 0.656(3) 0.572(2) 0.130(19) Uiso 0.15 1 d . . P . .
P5A P 0.279(2) 0.2831(19) -0.0156(17) 0.081(10) Uiso 0.2 1 d . . P . .
P5B P 0.701(2) 1.221(2) -0.0576(18) 0.086(13) Uiso 0.15 1 d . . P . .
P5C P 1.053(3) 0.509(2) 0.1027(19) 0.105(15) Uiso 0.15 1 d . . P . .
P5D P 0.289(4) 0.313(4) -0.054(3) 0.09(2) Uiso 0.1 1 d . . P . .
P6A P 1.016(4) 0.536(4) 0.251(3) 0.10(2) Uiso 0.1 1 d . . P . .
P6B P 0.364(2) 0.6111(19) 0.5053(16) 0.076(11) Uiso 0.15 1 d . . P . .
P6C P -0.242(3) 0.898(2) 0.4649(19) 0.098(14) Uiso 0.15 1 d . . P . .
P6D P 0.2764(18) 0.2903(17) 0.0232(14) 0.047(8) Uiso 0.15 1 d . . P . .
P7A P -0.066(3) 0.993(3) 0.093(2) 0.083(18) Uiso 0.1 1 d . . P . .
P7B P 0.501(3) 1.090(2) 0.3228(17) 0.045(12) Uiso 0.1 1 d . . P . .
P7C P -0.123(3) 0.884(3) 0.272(3) 0.086(19) Uiso 0.1 1 d . . P . .
P7D P 0.398(4) 0.688(3) 0.338(3) 0.10(2) Uiso 0.1 1 d . . P . .
P8A P -0.530(4) -0.306(4) 0.327(3) 0.10(2) Uiso 0.1 1 d . . P . .
P8B P 0.697(3) 1.229(3) 0.019(2) 0.045(13) Uiso 0.1 1 d . . P . .
P8C P 0.281(3) 0.575(2) 0.4636(18) 0.051(12) Uiso 0.1 1 d . . P . .
P8D P -0.171(3) 0.928(3) 0.428(2) 0.080(18) Uiso 0.1 1 d . . P . .
P9A P 0.318(5) 0.266(4) -0.043(4) 0.11(3) Uiso 0.1 1 d . . P . .
P9B P 0.794(4) 0.149(3) 0.345(3) 0.09(2) Uiso 0.1 1 d . . P . .
P9C P 1.100(4) 0.563(4) 0.102(3) 0.11(2) Uiso 0.1 1 d . . P . .
Ru1 Ru -0.03090(10) 0.21889(10) 0.17476(5) 0.0569(4) Uani 1 1 d . . . . .
Ru2 Ru 0.24038(8) 0.91959(8) 0.30285(7) 0.0574(6) Uani 1 1 d . . . . .
Ru3 Ru 0.65095(9) 0.47190(9) 0.30223(7) 0.0599(6) Uani 1 1 d . . . . .
C137 C 0.6847(11) 0.2857(10) 0.3956(8) 0.069(3) Uani 1 1 d . . . . .
H77 H 0.7105 0.2666 0.4219 0.083 Uiso 1 1 calc R U . . .
C138 C 0.6380(11) 0.2489(11) 0.3766(8) 0.069(3) Uani 1 1 d . . . . .
H78 H 0.6362 0.2045 0.3901 0.083 Uiso 1 1 calc R U . . .

loop_
_atom_site_aniso_label
_atom_site_aniso_U_11
_atom_site_aniso_U_22
_atom_site_aniso_U_33
_atom_site_aniso_U_23
_atom_site_aniso_U_13
_atom_site_aniso_U_12
C2 0.072(7) 0.083(7) 0.061(7) -0.016(5) -0.007(5) -0.024(6)
C3 0.072(7) 0.083(7) 0.061(7) -0.016(5) -0.007(5) -0.024(6)
C4 0.072(7) 0.083(7) 0.061(7) -0.016(5) -0.007(5) -0.024(6)
C5 0.072(7) 0.083(7) 0.061(7) -0.016(5) -0.007(5) -0.024(6)
C1 0.072(7) 0.083(7) 0.061(7) -0.016(5) -0.007(5) -0.024(6)
C6 0.052(16) 0.083(17) 0.074(18) 0.009(14) -0.015(14) -0.044(14)
C10 0.035(12) 0.059(14) 0.074(16) 0.002(12) -0.004(11) -0.025(11)
C9 0.061(17) 0.048(14) 0.11(2) -0.004(14) -0.026(16) -0.023(12)
C8 0.029(12) 0.071(15) 0.053(15) -0.008(11) -0.010(11) -0.003(12)
C7 0.077(18) 0.042(13) 0.061(16) -0.001(12) -0.022(14) -0.032(13)
C11 0.017(11) 0.073(14) 0.032(12) -0.004(10) 0.008(9) -0.006(10)
C15 0.071(18) 0.073(16) 0.063(17) -0.013(13) -0.006(14) -0.023(13)
C14 0.071(18) 0.088(17) 0.064(17) -0.030(13) 0.007(14) -0.021(14)
C13 0.037(14) 0.13(2) 0.055(15) -0.007(15) 0.023(12) -0.009(14)
C12 0.050(17) 0.11(2) 0.09(2) 0.005(17) 0.034(16) -0.026(15)
C33 0.061(6) 0.080(7) 0.065(7) -0.001(5) -0.011(5) -0.034(5)
C34 0.061(6) 0.080(7) 0.065(7) -0.001(5) -0.011(5) -0.034(5)
C35 0.061(6) 0.080(7) 0.065(7) -0.001(5) -0.011(5) -0.034(5)
C36 0.061(6) 0.080(7) 0.065(7) -0.001(5) -0.011(5) -0.034(5)
C32 0.061(6) 0.080(7) 0.065(7) -0.001(5) -0.011(5) -0.034(5)
C37 0.066(15) 0.055(14) 0.039(13) -0.002(11) -0.009(12) -0.017(12)
C41 0.071(16) 0.097(18) 0.033(13) 0.004(13) -0.006(12) -0.029(14)
C40 0.058(15) 0.113(19) 0.040(14) -0.026(13) 0.008(12) -0.060(14)
C39 0.049(14) 0.078(16) 0.071(18) -0.021(12) -0.017(13) -0.024(13)
C38 0.030(12) 0.069(15) 0.041(14) -0.001(12) -0.005(11) 0.006(12)
C42 0.079(18) 0.083(17) 0.060(17) -0.004(14) 0.005(14) -0.045(15)
C46 0.068(17) 0.055(15) 0.12(2) -0.012(15) -0.020(16) 0.001(13)
C45 0.11(2) 0.09(2) 0.10(2) -0.016(16) -0.044(19) -0.019(18)
C44 0.13(3) 0.070(17) 0.09(2) -0.009(15) -0.022(18) -0.009(17)
C43 0.035(13) 0.11(2) 0.074(17) -0.018(15) 0.004(13) -0.011(13)
C74 0.065(7) 0.104(8) 0.075(7) -0.007(5) -0.012(5) -0.015(6)
C75 0.065(7) 0.104(8) 0.075(7) -0.007(5) -0.012(5) -0.015(6)
C76 0.065(7) 0.104(8) 0.075(7) -0.007(5) -0.012(5) -0.015(6)
C77 0.065(7) 0.104(8) 0.075(7) -0.007(5) -0.012(5) -0.015(6)
C73 0.065(7) 0.104(8) 0.075(7) -0.007(5) -0.012(5) -0.015(6)
C69 0.066(16) 0.052(13) 0.050(15) -0.016(11) -0.003(12) 0.005(12)
C70 0.067(16) 0.095(16) 0.038(12) -0.011(11) 0.011(12) -0.052(14)
C71 0.052(15) 0.054(13) 0.070(17) -0.002(12) 0.010(13) -0.033(11)
C72 0.017(11) 0.086(15) 0.044(13) -0.004(12) -0.009(10) -0.019(11)
C68 0.069(18) 0.068(15) 0.056(15) -0.021(12) -0.004(13) -0.033(14)
C63 0.067(6) 0.079(7) 0.056(6) 0.009(5) -0.006(5) -0.017(5)
C67 0.067(6) 0.079(7) 0.056(6) 0.009(5) -0.006(5) -0.017(5)
C66 0.067(6) 0.079(7) 0.056(6) 0.009(5) -0.006(5) -0.017(5)
C65 0.067(6) 0.079(7) 0.056(6) 0.009(5) -0.006(5) -0.017(5)
C64 0.067(6) 0.079(7) 0.056(6) 0.009(5) -0.006(5) -0.017(5)
C95 0.123(17) 0.111(16) 0.141(19) -0.060(12) 0.043(13) -0.073(14)
C96 0.123(17) 0.111(16) 0.141(19) -0.060(12) 0.043(13) -0.073(14)
C97 0.18(3) 0.071(16) 0.12(2) -0.062(15) 0.05(2) -0.052(18)
C98 0.073(16) 0.089(17) 0.11(2) -0.044(15) 0.051(15) -0.018(14)
C94 0.075(16) 0.086(16) 0.057(13) -0.013(12) 0.012(12) -0.028(13)
C99 0.048(13) 0.068(14) 0.074(16) -0.002(12) -0.009(12) -0.032(12)
C103 0.053(14) 0.114(19) 0.069(15) -0.039(14) 0.013(11) -0.043(14)
C102 0.054(14) 0.116(19) 0.051(14) 0.016(13) 0.000(11) -0.059(13)
C101 0.040(11) 0.060(12) 0.043(12) 0.004(10) -0.009(10) -0.017(10)
C100 0.041(12) 0.059(13) 0.042(11) -0.013(10) -0.007(9) 0.002(10)
C104 0.061(6) 0.093(7) 0.051(6) -0.015(5) 0.003(4) -0.011(5)
C108 0.061(6) 0.093(7) 0.051(6) -0.015(5) 0.003(4) -0.011(5)
C107 0.061(6) 0.093(7) 0.051(6) -0.015(5) 0.003(4) -0.011(5)
C106 0.061(6) 0.093(7) 0.051(6) -0.015(5) 0.003(4) -0.011(5)
C105 0.061(6) 0.093(7) 0.051(6) -0.015(5) 0.003(4) -0.011(5)
C152 0.11(2) 0.067(15) 0.087(19) 0.015(14) -0.046(17) -0.057(15)
C153 0.08(2) 0.13(2) 0.11(2) -0.045(18) 0.003(19) 0.008(18)
C154 0.025(13) 0.13(2) 0.078(18) -0.032(15) 0.005(11) -0.016(13)
C155 0.038(13) 0.093(16) 0.083(17) -0.021(13) -0.004(12) -0.035(11)
C151 0.053(14) 0.065(13) 0.054(13) -0.011(10) -0.019(11) -0.018(11)
C156 0.030(13) 0.075(15) 0.077(17) -0.024(13) -0.019(12) -0.005(12)
C160 0.059(16) 0.056(14) 0.10(2) 0.007(13) -0.035(15) -0.020(12)
C159 0.060(17) 0.084(16) 0.042(14) -0.003(12) 0.000(12) -0.028(13)
C158 0.055(16) 0.081(16) 0.062(15) -0.018(12) -0.018(14) 0.024(12)
C157 0.033(14) 0.091(17) 0.074(18) -0.011(14) -0.016(13) -0.011(12)
C161 0.054(13) 0.063(12) 0.040(12) 0.008(9) -0.032(11) -0.016(10)
C165 0.073(19) 0.102(18) 0.089(18) -0.044(14) -0.003(14) -0.021(14)
C164 0.047(17) 0.16(2) 0.10(2) -0.053(17) -0.001(15) 0.002(16)
C163 0.036(14) 0.16(2) 0.09(2) -0.030(17) 0.006(14) -0.018(15)
C162 0.058(17) 0.15(2) 0.083(19) -0.013(17) -0.018(14) -0.039(16)
C136 0.076(7) 0.079(7) 0.058(6) -0.002(5) -0.023(5) -0.022(5)
C139 0.076(7) 0.079(7) 0.058(6) -0.002(5) -0.023(5) -0.022(5)
C135 0.076(7) 0.079(7) 0.058(6) -0.002(5) -0.023(5) -0.022(5)
C131 0.056(6) 0.068(6) 0.051(6) 0.009(4) -0.020(4) -0.026(5)
C132 0.056(6) 0.068(6) 0.051(6) 0.009(4) -0.020(4) -0.026(5)
C133 0.056(6) 0.068(6) 0.051(6) 0.009(4) -0.020(4) -0.026(5)
C134 0.056(6) 0.068(6) 0.051(6) 0.009(4) -0.020(4) -0.026(5)
C130 0.056(6) 0.068(6) 0.051(6) 0.009(4) -0.020(4) -0.026(5)
N21 0.0724(16) 0.0899(16) 0.0799(16) -0.0036(18) -0.0142(18) -0.0282(13)
C125 0.0724(16) 0.0899(16) 0.0799(16) -0.0036(18) -0.0142(18) -0.0282(13)
C129 0.0724(16) 0.0899(16) 0.0799(16) -0.0036(18) -0.0142(18) -0.0282(13)
C128 0.0724(16) 0.0899(16) 0.0799(16) -0.0036(18) -0.0142(18) -0.0282(13)
C127 0.0724(16) 0.0899(16) 0.0799(16) -0.0036(18) -0.0142(18) -0.0282(13)
C126 0.0724(16) 0.0899(16) 0.0799(16) -0.0036(18) -0.0142(18) -0.0282(13)
C21 0.0724(16) 0.0899(16) 0.0799(16) -0.0036(18) -0.0142(18) -0.0282(13)
C20 0.0724(16) 0.0899(16) 0.0799(16) -0.0036(18) -0.0142(18) -0.0282(13)
C19 0.0724(16) 0.0899(16) 0.0799(16) -0.0036(18) -0.0142(18) -0.0282(13)
C18 0.0724(16) 0.0899(16) 0.0799(16) -0.0036(18) -0.0142(18) -0.0282(13)
C17 0.0724(16) 0.0899(16) 0.0799(16) -0.0036(18) -0.0142(18) -0.0282(13)
C16 0.0724(16) 0.0899(16) 0.0799(16) -0.0036(18) -0.0142(18) -0.0282(13)
C47 0.0724(16) 0.0899(16) 0.0799(16) -0.0036(18) -0.0142(18) -0.0282(13)
C52 0.0724(16) 0.0899(16) 0.0799(16) -0.0036(18) -0.0142(18) -0.0282(13)
C51 0.0724(16) 0.0899(16) 0.0799(16) -0.0036(18) -0.0142(18) -0.0282(13)
C50 0.0724(16) 0.0899(16) 0.0799(16) -0.0036(18) -0.0142(18) -0.0282(13)
C49 0.0724(16) 0.0899(16) 0.0799(16) -0.0036(18) -0.0142(18) -0.0282(13)
C48 0.0724(16) 0.0899(16) 0.0799(16) -0.0036(18) -0.0142(18) -0.0282(13)
C78 0.0724(16) 0.0899(16) 0.0799(16) -0.0036(18) -0.0142(18) -0.0282(13)
C83 0.0724(16) 0.0899(16) 0.0799(16) -0.0036(18) -0.0142(18) -0.0282(13)
C82 0.0724(16) 0.0899(16) 0.0799(16) -0.0036(18) -0.0142(18) -0.0282(13)
C81 0.0724(16) 0.0899(16) 0.0799(16) -0.0036(18) -0.0142(18) -0.0282(13)
C80 0.0724(16) 0.0899(16) 0.0799(16) -0.0036(18) -0.0142(18) -0.0282(13)
C79 0.0724(16) 0.0899(16) 0.0799(16) -0.0036(18) -0.0142(18) -0.0282(13)
C110 0.0724(16) 0.0899(16) 0.0799(16) -0.0036(18) -0.0142(18) -0.0282(13)
C111 0.0724(16) 0.0899(16) 0.0799(16) -0.0036(18) -0.0142(18) -0.0282(13)
C112 0.0724(16) 0.0899(16) 0.0799(16) -0.0036(18) -0.0142(18) -0.0282(13)
C113 0.0724(16) 0.0899(16) 0.0799(16) -0.0036(18) -0.0142(18) -0.0282(13)
C114 0.0724(16) 0.0899(16) 0.0799(16) -0.0036(18) -0.0142(18) -0.0282(13)
C109 0.0724(16) 0.0899(16) 0.0799(16) -0.0036(18) -0.0142(18) -0.0282(13)
C140 0.0724(16) 0.0899(16) 0.0799(16) -0.0036(18) -0.0142(18) -0.0282(13)
C141 0.0724(16) 0.0899(16) 0.0799(16) -0.0036(18) -0.0142(18) -0.0282(13)
C142 0.0724(16) 0.0899(16) 0.0799(16) -0.0036(18) -0.0142(18) -0.0282(13)
C143 0.0724(16) 0.0899(16) 0.0799(16) -0.0036(18) -0.0142(18) -0.0282(13)
C144 0.0724(16) 0.0899(16) 0.0799(16) -0.0036(18) -0.0142(18) -0.0282(13)
C145 0.0724(16) 0.0899(16) 0.0799(16) -0.0036(18) -0.0142(18) -0.0282(13)
C166 0.0724(16) 0.0899(16) 0.0799(16) -0.0036(18) -0.0142(18) -0.0282(13)
C171 0.0724(16) 0.0899(16) 0.0799(16) -0.0036(18) -0.0142(18) -0.0282(13)
C170 0.0724(16) 0.0899(16) 0.0799(16) -0.0036(18) -0.0142(18) -0.0282(13)
C169 0.0724(16) 0.0899(16) 0.0799(16) -0.0036(18) -0.0142(18) -0.0282(13)
C168 0.0724(16) 0.0899(16) 0.0799(16) -0.0036(18) -0.0142(18) -0.0282(13)
C167 0.0724(16) 0.0899(16) 0.0799(16) -0.0036(18) -0.0142(18) -0.0282(13)
C22 0.0724(16) 0.0899(16) 0.0799(16) -0.0036(18) -0.0142(18) -0.0282(13)
C26 0.0724(16) 0.0899(16) 0.0799(16) -0.0036(18) -0.0142(18) -0.0282(13)
C25 0.0724(16) 0.0899(16) 0.0799(16) -0.0036(18) -0.0142(18) -0.0282(13)
N4 0.0724(16) 0.0899(16) 0.0799(16) -0.0036(18) -0.0142(18) -0.0282(13)
C24 0.0724(16) 0.0899(16) 0.0799(16) -0.0036(18) -0.0142(18) -0.0282(13)
C23 0.0724(16) 0.0899(16) 0.0799(16) -0.0036(18) -0.0142(18) -0.0282(13)
C31 0.0724(16) 0.0899(16) 0.0799(16) -0.0036(18) -0.0142(18) -0.0282(13)
C30 0.0724(16) 0.0899(16) 0.0799(16) -0.0036(18) -0.0142(18) -0.0282(13)
N5 0.0724(16) 0.0899(16) 0.0799(16) -0.0036(18) -0.0142(18) -0.0282(13)
C29 0.0724(16) 0.0899(16) 0.0799(16) -0.0036(18) -0.0142(18) -0.0282(13)
C28 0.0724(16) 0.0899(16) 0.0799(16) -0.0036(18) -0.0142(18) -0.0282(13)
C27 0.0724(16) 0.0899(16) 0.0799(16) -0.0036(18) -0.0142(18) -0.0282(13)
C58 0.0724(16) 0.0899(16) 0.0799(16) -0.0036(18) -0.0142(18) -0.0282(13)
C62 0.0724(16) 0.0899(16) 0.0799(16) -0.0036(18) -0.0142(18) -0.0282(13)
C61 0.0724(16) 0.0899(16) 0.0799(16) -0.0036(18) -0.0142(18) -0.0282(13)
N10 0.0724(16) 0.0899(16) 0.0799(16) -0.0036(18) -0.0142(18) -0.0282(13)
C60 0.0724(16) 0.0899(16) 0.0799(16) -0.0036(18) -0.0142(18) -0.0282(13)
C59 0.0724(16) 0.0899(16) 0.0799(16) -0.0036(18) -0.0142(18) -0.0282(13)
C53 0.0724(16) 0.0899(16) 0.0799(16) -0.0036(18) -0.0142(18) -0.0282(13)
C54 0.0724(16) 0.0899(16) 0.0799(16) -0.0036(18) -0.0142(18) -0.0282(13)
C55 0.0724(16) 0.0899(16) 0.0799(16) -0.0036(18) -0.0142(18) -0.0282(13)
N9 0.0724(16) 0.0899(16) 0.0799(16) -0.0036(18) -0.0142(18) -0.0282(13)
C56 0.0724(16) 0.0899(16) 0.0799(16) -0.0036(18) -0.0142(18) -0.0282(13)
C57 0.0724(16) 0.0899(16) 0.0799(16) -0.0036(18) -0.0142(18) -0.0282(13)
C84 0.0724(16) 0.0899(16) 0.0799(16) -0.0036(18) -0.0142(18) -0.0282(13)
C85 0.0724(16) 0.0899(16) 0.0799(16) -0.0036(18) -0.0142(18) -0.0282(13)
C86 0.0724(16) 0.0899(16) 0.0799(16) -0.0036(18) -0.0142(18) -0.0282(13)
N14 0.0724(16) 0.0899(16) 0.0799(16) -0.0036(18) -0.0142(18) -0.0282(13)
C87 0.0724(16) 0.0899(16) 0.0799(16) -0.0036(18) -0.0142(18) -0.0282(13)
C88 0.0724(16) 0.0899(16) 0.0799(16) -0.0036(18) -0.0142(18) -0.0282(13)
C93 0.0724(16) 0.0899(16) 0.0799(16) -0.0036(18) -0.0142(18) -0.0282(13)
C92 0.0724(16) 0.0899(16) 0.0799(16) -0.0036(18) -0.0142(18) -0.0282(13)
C90 0.0724(16) 0.0899(16) 0.0799(16) -0.0036(18) -0.0142(18) -0.0282(13)
C91 0.11(2) 0.21(3) 0.08(2) 0.00(2) -0.042(18) -0.02(2)
C116 0.087(8) 0.085(7) 0.060(7) -0.006(6) 0.005(5) -0.040(5)
C117 0.087(8) 0.085(7) 0.060(7) -0.006(6) 0.005(5) -0.040(5)
C118 0.087(8) 0.085(7) 0.060(7) -0.006(6) 0.005(5) -0.040(5)
C119 0.087(8) 0.085(7) 0.060(7) -0.006(6) 0.005(5) -0.040(5)
C146 0.036(10) 0.044(11) 0.051(12) -0.009(9) -0.022(9) 0.004(9)
C147 0.058(12) 0.041(10) 0.031(10) -0.015(8) 0.005(9) -0.011(9)
C148 0.091(17) 0.093(16) 0.037(12) -0.007(12) 0.004(11) -0.036(14)
N24 0.096(16) 0.112(16) 0.081(15) 0.003(12) -0.021(13) -0.056(13)
C149 0.13(2) 0.040(12) 0.094(19) -0.024(12) -0.033(16) -0.027(13)
C150 0.066(14) 0.058(13) 0.062(13) -0.005(11) -0.021(11) -0.006(11)
C172 0.141(11) 0.134(8) 0.122(10) -0.064(8) -0.068(9) 0.014(9)
C176 0.141(11) 0.134(8) 0.122(10) -0.064(8) -0.068(9) 0.014(9)
C175 0.141(11) 0.134(8) 0.122(10) -0.064(8) -0.068(9) 0.014(9)
N29 0.141(11) 0.134(8) 0.122(10) -0.064(8) -0.068(9) 0.014(9)
C174 0.141(11) 0.134(8) 0.122(10) -0.064(8) -0.068(9) 0.014(9)
C173 0.141(11) 0.134(8) 0.122(10) -0.064(8) -0.068(9) 0.014(9)
C89 0.043(12) 0.071(13) 0.046(11) -0.004(10) 0.019(9) 0.005(10)
C115 0.087(8) 0.085(7) 0.060(7) -0.006(6) 0.005(5) -0.040(5)
C10B 0.088(10) 0.141(13) 0.054(9) -0.012(10) -0.003(8) -0.028(12)
C14B 0.088(10) 0.141(13) 0.054(9) -0.012(10) -0.003(8) -0.028(12)
C13B 0.088(10) 0.141(13) 0.054(9) -0.012(10) -0.003(8) -0.028(12)
N20B 0.088(10) 0.141(13) 0.054(9) -0.012(10) -0.003(8) -0.028(12)
C12B 0.088(10) 0.141(13) 0.054(9) -0.012(10) -0.003(8) -0.028(12)
C11B 0.088(10) 0.141(13) 0.054(9) -0.012(10) -0.003(8) -0.028(12)
C10A 0.088(10) 0.141(13) 0.054(9) -0.012(10) -0.003(8) -0.028(12)
C14A 0.088(10) 0.141(13) 0.054(9) -0.012(10) -0.003(8) -0.028(12)
C13A 0.088(10) 0.141(13) 0.054(9) -0.012(10) -0.003(8) -0.028(12)
N20A 0.088(10) 0.141(13) 0.054(9) -0.012(10) -0.003(8) -0.028(12)
C12A 0.088(10) 0.141(13) 0.054(9) -0.012(10) -0.003(8) -0.028(12)
C11A 0.088(10) 0.141(13) 0.054(9) -0.012(10) -0.003(8) -0.028(12)
C16B 0.092(10) 0.143(13) 0.062(10) 0.029(9) -0.017(9) -0.021(12)
C17B 0.092(10) 0.143(13) 0.062(10) 0.029(9) -0.017(9) -0.021(12)
C18B 0.092(10) 0.143(13) 0.062(10) 0.029(9) -0.017(9) -0.021(12)
N25B 0.092(10) 0.143(13) 0.062(10) 0.029(9) -0.017(9) -0.021(12)
C19B 0.092(10) 0.143(13) 0.062(10) 0.029(9) -0.017(9) -0.021(12)
C15B 0.092(10) 0.143(13) 0.062(10) 0.029(9) -0.017(9) -0.021(12)
C16A 0.092(10) 0.143(13) 0.062(10) 0.029(9) -0.017(9) -0.021(12)
C15A 0.092(10) 0.143(13) 0.062(10) 0.029(9) -0.017(9) -0.021(12)
C19A 0.092(10) 0.143(13) 0.062(10) 0.029(9) -0.017(9) -0.021(12)
N25A 0.092(10) 0.143(13) 0.062(10) 0.029(9) -0.017(9) -0.021(12)
C18A 0.092(10) 0.143(13) 0.062(10) 0.029(9) -0.017(9) -0.021(12)
C17A 0.092(10) 0.143(13) 0.062(10) 0.029(9) -0.017(9) -0.021(12)
C177 0.095(8) 0.140(10) 0.164(13) -0.005(8) -0.025(8) -0.049(8)
C181 0.095(8) 0.140(10) 0.164(13) -0.005(8) -0.025(8) -0.049(8)
C180 0.095(8) 0.140(10) 0.164(13) -0.005(8) -0.025(8) -0.049(8)
N30 0.095(8) 0.140(10) 0.164(13) -0.005(8) -0.025(8) -0.049(8)
C179 0.095(8) 0.140(10) 0.164(13) -0.005(8) -0.025(8) -0.049(8)
C178 0.095(8) 0.140(10) 0.164(13) -0.005(8) -0.025(8) -0.049(8)
N1 0.072(7) 0.083(7) 0.061(7) -0.016(5) -0.007(5) -0.024(6)
N2 0.043(12) 0.065(12) 0.069(13) 0.022(11) 0.000(11) -0.028(10)
N3 0.044(12) 0.089(13) 0.057(13) -0.009(10) -0.017(10) -0.025(10)
N6 0.061(6) 0.080(7) 0.065(7) -0.001(5) -0.011(5) -0.034(5)
N7 0.043(11) 0.079(13) 0.050(12) 0.019(10) -0.011(9) -0.031(9)
N8 0.054(11) 0.068(12) 0.066(13) -0.021(9) -0.017(10) -0.029(10)
N16 0.046(10) 0.096(13) 0.052(10) -0.020(9) 0.006(8) -0.015(9)
N17 0.058(11) 0.088(13) 0.037(10) -0.008(9) 0.000(9) -0.028(10)
N18 0.061(6) 0.093(7) 0.051(6) -0.015(5) 0.003(4) -0.011(5)
N11 0.067(6) 0.079(7) 0.056(6) 0.009(5) -0.006(5) -0.017(5)
N12 0.043(12) 0.094(14) 0.040(12) -0.009(11) 0.009(9) -0.005(10)
N13 0.065(7) 0.104(8) 0.075(7) -0.007(5) -0.012(5) -0.015(6)
N22 0.056(6) 0.068(6) 0.051(6) 0.009(4) -0.020(4) -0.026(5)
N23 0.076(7) 0.079(7) 0.058(6) -0.002(5) -0.023(5) -0.022(5)
N27 0.060(14) 0.068(12) 0.045(12) -0.010(9) -0.014(10) -0.021(10)
N26 0.073(12) 0.051(10) 0.048(11) -0.016(8) -0.027(9) -0.023(9)
N28 0.053(12) 0.046(9) 0.071(12) -0.012(8) -0.009(9) -0.003(8)
N15 0.14(2) 0.17(2) 0.041(13) 0.037(14) 0.006(14) 0.006(18)
N19 0.087(8) 0.085(7) 0.060(7) -0.006(6) 0.005(5) -0.040(5)
P1 0.091(9) 0.118(10) 0.108(10) 0.007(7) 0.006(7) -0.036(7)
F2 0.26(3) 0.19(2) 0.29(4) -0.03(2) -0.01(3) -0.11(2)
F1 0.103(16) 0.28(3) 0.22(2) 0.092(19) 0.045(15) 0.031(16)
F3 0.24(3) 0.79(9) 0.085(17) 0.02(3) -0.006(18) -0.17(4)
N1A 0.13(2) 0.062(14) 0.063(14) 0.007(11) -0.012(13) -0.039(14)
O1A 0.18(3) 0.20(2) 0.19(3) -0.03(2) -0.05(2) -0.07(2)
O2A 0.23(3) 0.13(2) 0.26(3) 0.01(2) 0.01(2) 0.03(2)
O3A 0.30(4) 0.34(4) 0.18(3) 0.13(3) -0.16(3) -0.13(3)
Ru1 0.0460(9) 0.0763(10) 0.0537(8) -0.0086(12) -0.0080(12) -0.0287(7)
Ru2 0.0453(11) 0.0744(13) 0.0534(12) -0.0071(10) 0.0017(9) -0.0234(9)
Ru3 0.0490(11) 0.0752(13) 0.0609(13) -0.0023(10) -0.0199(10) -0.0236(10)
C137 0.076(7) 0.079(7) 0.058(6) -0.002(5) -0.023(5) -0.022(5)
C138 0.076(7) 0.079(7) 0.058(6) -0.002(5) -0.023(5) -0.022(5)

loop_
_atom_type_symbol
_atom_type_description
_atom_type_scat_dispersion_real
_atom_type_scat_dispersion_imag
_atom_type_scat_source
C C 0.0033 0.0016 'International Tables Vol C Tables 4.2.6.8 and 6.1.1.4'
H H 0.0000 0.0000 'International Tables Vol C Tables 4.2.6.8 and 6.1.1.4'
F F 0.0171 0.0103 'International Tables Vol C Tables 4.2.6.8 and 6.1.1.4'
N N 0.0061 0.0033 'International Tables Vol C Tables 4.2.6.8 and 6.1.1.4'
P P 0.1023 0.0942 'International Tables Vol C Tables 4.2.6.8 and 6.1.1.4'
Ru Ru -1.2594 0.8363 'International Tables Vol C Tables 4.2.6.8 and 6.1.1.4'
O O 0.0106 0.0060 'International Tables Vol C Tables 4.2.6.8 and 6.1.1.4'

loop_
_geom_angle_atom_site_label_1
_geom_angle_atom_site_label_2
_geom_angle_atom_site_label_3
_geom_angle
_geom_angle_site_symmetry_1
_geom_angle_site_symmetry_3
C3 C2 N1 121(2) . .
C3 C2 H1 119.4 . .
N1 C2 H1 119.4 . .
C2 C3 C4 120(2) . .
C2 C3 H2 120.0 . .
C4 C3 H2 120.0 . .
C5 C4 C3 119(2) . .
C5 C4 H3 120.4 . .
C3 C4 H3 120.4 . .
C4 C5 C1 119(2) . .
C4 C5 H4 120.4 . .
C1 C5 H4 120.4 . .
C5 C1 C6 124(2) . .
C5 C1 N1 122(2) . .
C6 C1 N1 114(2) . .
N2 C6 C1 114.0(19) . .
N2 C6 C10 117(2) . .
C1 C6 C10 129(2) . .
C6 C10 C9 121(2) . .
C6 C10 H7 119.4 . .
C9 C10 H7 119.4 . .
C8 C9 C10 117.7(18) . .
C8 C9 C16 126(2) . .
C10 C9 C16 116(2) . .
C9 C8 C7 121(2) . .
C9 C8 H9 119.5 . .
C7 C8 H9 119.5 . .
N2 C7 C8 119(2) . .
N2 C7 C11 113.4(17) . .
C8 C7 C11 127(2) . .
N3 C11 C15 120.4(17) . .
N3 C11 C7 114.8(18) . .
C15 C11 C7 124.7(19) . .
C14 C15 C11 117(2) . .
C14 C15 H12 121.3 . .
C11 C15 H12 121.3 . .
C15 C14 C13 123(2) . .
C15 C14 H13 118.6 . .
C13 C14 H13 118.6 . .
C12 C13 C14 115(2) . .
C12 C13 H14 122.3 . .
C14 C13 H14 122.3 . .
C13 C12 N3 125(2) . .
C13 C12 H15 117.5 . .
N3 C12 H15 117.5 . .
N6 C33 C34 122.0(19) . .
N6 C33 H16 119.0 . .
C34 C33 H16 119.0 . .
C35 C34 C33 118.5(19) . .
C35 C34 H17 120.7 . .
C33 C34 H17 120.7 . .
C34 C35 C36 120(2) . .
C34 C35 H18 120.1 . .
C36 C35 H18 120.1 . .
C35 C36 C32 124(2) . .
C35 C36 H19 118.2 . .
C32 C36 H19 118.2 . .
N6 C32 C36 117.6(18) . .
N6 C32 C37 114.6(19) . .
C36 C32 C37 127.8(19) . .
N7 C37 C41 118.3(17) . .
N7 C37 C32 115.4(18) . .
C41 C37 C32 126.3(19) . .
C37 C41 C40 118.5(19) . .
C37 C41 H22 120.8 . .
C40 C41 H22 120.8 . .
C41 C40 C39 120.8(17) . .
C41 C40 C47 118(2) . .
C39 C40 C47 121(2) . .
C38 C39 C40 115.6(19) . .
C38 C39 H24 122.2 . .
C40 C39 H24 122.2 . .
N7 C38 C39 124.2(18) . .
N7 C38 C42 110.2(18) . .
C39 C38 C42 125(2) . .
N8 C42 C46 119(2) . .
N8 C42 C38 116(2) . .
C46 C42 C38 125(2) . .
C42 C46 C45 124(2) . .
C42 C46 H27 118.2 . .
C45 C46 H27 118.2 . .
C44 C45 C46 116(3) . .
C44 C45 H28 121.8 . .
C46 C45 H28 121.8 . .
C45 C44 C43 120(3) . .
C45 C44 H29 120.2 . .
C43 C44 H29 120.2 . .
N8 C43 C44 123(2) . .
N8 C43 H30 118.7 . .
C44 C43 H30 118.7 . .
N13 C74 C75 126(2) . .
N13 C74 H31 117.1 . .
C75 C74 H31 117.1 . .
C76 C75 C74 117(2) . .
C76 C75 H32 121.6 . .
C74 C75 H32 121.6 . .
C75 C76 C77 118(2) . .
C75 C76 H33 120.8 . .
C77 C76 H33 120.8 . .
C73 C77 C76 119(2) . .
C73 C77 H34 120.6 . .
C76 C77 H34 120.6 . .
C77 C73 N13 124(2) . .
C77 C73 C69 125(2) . .
N13 C73 C69 110.0(19) . .
N12 C69 C70 123(2) . .
N12 C69 C73 114(2) . .
C70 C69 C73 123(2) . .
C69 C70 C71 113.8(18) . .
C69 C70 H37 123.1 . .
C71 C70 H37 123.1 . .
C72 C71 C70 122.0(17) . .
C72 C71 C78 122(2) . .
C70 C71 C78 116.0(19) . .
C71 C72 C68 121.3(19) . .
C71 C72 H39 119.3 . .
C68 C72 H39 119.3 . .
C72 C68 N12 118.9(19) . .
C72 C68 C63 127(2) . .
N12 C68 C63 113.6(18) . .
C67 C63 N11 122(2) . .
C67 C63 C68 126(2) . .
N11 C63 C68 111.5(18) . .
C66 C67 C63 123(2) . .
C66 C67 H42 118.5 . .
C63 C67 H42 118.5 . .
C67 C66 C65 119(2) . .
C67 C66 H43 120.4 . .
C65 C66 H43 120.4 . .
C64 C65 C66 117(2) . .
C64 C65 H44 121.3 . .
C66 C65 H44 121.3 . .
N11 C64 C65 123(2) . .
N11 C64 H45 118.3 . .
C65 C64 H45 118.3 . .
N16 C95 C96 120(2) . .
N16 C95 H46 119.9 . .
C96 C95 H46 119.9 . .
C97 C96 C95 121(2) . .
C97 C96 H47 119.7 . .
C95 C96 H47 119.7 . .
C96 C97 C98 118(2) . .
C96 C97 H48 121.2 . .
C98 C97 H48 121.2 . .
C94 C98 C97 119(2) . .
C94 C98 H49 120.6 . .
C97 C98 H49 120.6 . .
C98 C94 N16 122.0(19) . .
C98 C94 C99 122(2) . .
N16 C94 C99 115.5(19) . .
C103 C99 N17 122(2) . .
C103 C99 C94 126(2) . .
N17 C99 C94 111.9(18) . .
C99 C103 C102 120(2) . .
C99 C103 H52 119.8 . .
C102 C103 H52 119.8 . .
C103 C102 C101 119.7(18) . .
C103 C102 C109 121(2) . .
C101 C102 C109 119(2) . .
C100 C101 C102 117.7(18) . .
C100 C101 H54 121.1 . .
C102 C101 H54 121.1 . .
N17 C100 C104 114.6(19) . .
N17 C100 C101 118.2(17) . .
C104 C100 C101 127(2) . .
C108 C104 C100 125(2) . .
C108 C104 N18 121(2) . .
C100 C104 N18 114(2) . .
C104 C108 C107 120(2) . .
C104 C108 H57 120.0 . .
C107 C108 H57 120.0 . .
C106 C107 C108 120(2) . .
C106 C107 H58 120.1 . .
C108 C107 H58 120.1 . .
C107 C106 C105 120(2) . .
C107 C106 H59 120.1 . .
C105 C106 H59 120.1 . .
N18 C105 C106 124(2) . .
N18 C105 H60 117.9 . .
C106 C105 H60 117.9 . .
N26 C152 C153 123(2) . .
N26 C152 H61 118.6 . .
C153 C152 H61 118.6 . .
C154 C153 C152 118(3) . .
C154 C153 H62 121.1 . .
C152 C153 H62 121.1 . .
C153 C154 C155 124(2) . .
C153 C154 H63 118.1 . .
C155 C154 H63 118.1 . .
C154 C155 C151 116.6(18) . .
C154 C155 H64 121.7 . .
C151 C155 H64 121.7 . .
N26 C151 C155 121.5(19) . .
N26 C151 C156 116.5(19) . .
C155 C151 C156 122.0(19) . .
N27 C156 C160 119(2) . .
N27 C156 C151 110.6(17) . .
C160 C156 C151 130(2) . .
C159 C160 C156 121(2) . .
C159 C160 H67 119.6 . .
C156 C160 H67 119.6 . .
C158 C159 C160 115(2) . .
C158 C159 C166 126(2) . .
C160 C159 C166 119(2) . .
C159 C158 C157 125(2) . .
C159 C158 H69 117.7 . .
C157 C158 H69 117.7 . .
N27 C157 C158 120(2) . .
N27 C157 C161 111.0(19) . .
C158 C157 C161 129(2) . .
N28 C161 C157 119(2) . .
N28 C161 C165 117.2(19) . .
C157 C161 C165 123.8(19) . .
C164 C165 C161 118(2) . .
C164 C165 H72 121.1 . .
C161 C165 H72 121.1 . .
C163 C164 C165 121(3) . .
C163 C164 H73 119.3 . .
C165 C164 H73 119.3 . .
C164 C163 C162 124(2) . .
C164 C163 H74 117.9 . .
C162 C163 H74 117.9 . .
C163 C162 N28 117(2) . .
C163 C162 H75 121.6 . .
N28 C162 H75 121.6 . .
C137 C136 N23 119(2) . .
C137 C136 H76 120.5 . .
N23 C136 H76 120.5 . .
C138 C139 C135 113(2) . .
C138 C139 H79 123.3 . .
C135 C139 H79 123.3 . .
N23 C135 C139 124(2) . .
N23 C135 C131 115.4(19) . .
C139 C135 C131 120.8(19) . .
C132 C131 N22 123.2(17) . .
C132 C131 C135 128.4(19) . .
N22 C131 C135 108.0(17) . .
C133 C132 C131 120.0(19) . .
C133 C132 H82 120.0 . .
C131 C132 H82 120.0 . .
C134 C133 C132 120.8(19) . .
C134 C133 C140 117.3(18) . .
C132 C133 C140 121.8(19) . .
C133 C134 C130 117.7(18) . .
C133 C134 H84 121.2 . .
C130 C134 H84 121.2 . .
N22 C130 C134 121.2(17) . .
N22 C130 C125 113.4(16) . .
C134 C130 C125 125.4(16) . .
C125 N21 C126 120.0 . .
C125 N21 Ru3 113.8(8) . .
C126 N21 Ru3 126.2(8) . .
N21 C125 C129 120.0 . .
N21 C125 C130 113.0(12) . .
C129 C125 C130 127.0(12) . .
C125 C129 C128 120.0 . .
C125 C129 H87 120.0 . .
C128 C129 H87 120.0 . .
C129 C128 C127 120.0 . .
C129 C128 H88 120.0 . .
C127 C128 H88 120.0 . .
C126 C127 C128 120.0 . .
C126 C127 H89 120.0 . .
C128 C127 H89 120.0 . .
C127 C126 N21 120.0 . .
C127 C126 H90 120.0 . .
N21 C126 H90 120.0 . .
C16 C21 C20 121(2) . .
C16 C21 H91 119.7 . .
C20 C21 H91 119.7 . .
C19 C20 C21 117(2) . .
C19 C20 C27 125.3(19) . .
C21 C20 C27 118(2) . .
C20 C19 C18 126(2) . .
C20 C19 H93 116.9 . .
C18 C19 H93 116.9 . .
C19 C18 C22 125.5(19) . .
C19 C18 C17 114(2) . .
C22 C18 C17 120.5(19) . .
C16 C17 C18 122(2) . .
C16 C17 H95 118.8 . .
C18 C17 H95 118.8 . .
C21 C16 C17 120(2) . .
C21 C16 C9 122(2) . .
C17 C16 C9 118(2) . .
C52 C47 C48 121(2) . .
C52 C47 C40 120(2) . .
C48 C47 C40 119(2) . .
C47 C52 C51 119(2) . .
C47 C52 H98 120.4 . .
C51 C52 H98 120.4 . .
C50 C51 C52 119(2) . .
C50 C51 C58 123(2) . .
C52 C51 C58 117(2) . .
C51 C50 C49 123(2) . .
C51 C50 H100 118.6 . .
C49 C50 H100 118.6 . .
C50 C49 C48 121(2) . .
C50 C49 C53 122.4(19) . .
C48 C49 C53 117(2) . .
C49 C48 C47 116(2) . .
C49 C48 H102 121.9 . .
C47 C48 H102 121.9 . .
C83 C78 C79 116(2) . .
C83 C78 C71 121(2) . .
C79 C78 C71 123(2) . .
C82 C83 C78 123(2) . .
C82 C83 H110 118.5 . .
C78 C83 H110 118.5 . .
C81 C82 C83 117(2) . .
C81 C82 C89 125(2) . .
C83 C82 C89 118.2(19) . .
C82 C81 C80 124(2) . .
C82 C81 H112 117.8 . .
C80 C81 H112 117.8 . .
C79 C80 C81 117(2) . .
C79 C80 C84 119.8(19) . .
C81 C80 C84 123.3(18) . .
C80 C79 C78 122(2) . .
C80 C79 H114 118.8 . .
C78 C79 H114 118.8 . .
C111 C110 C109 119(2) . .
C111 C110 H115 120.3 . .
C109 C110 H115 120.3 . .
C112 C111 C110 120(2) . .
C112 C111 C115 118(2) . .
C110 C111 C115 122(2) . .
C111 C112 C113 121.0(19) . .
C111 C112 H117 119.5 . .
C113 C112 H117 119.5 . .
C114 C113 C112 118.9(14) . .
C114 C113 C10B 113(2) . .
C112 C113 C10B 127(2) . .
C114 C113 C10A 123.9(16) . .
C112 C113 C10A 114.6(14) . .
C113 C114 C109 122(2) . .
C113 C114 H119 119.2 . .
C109 C114 H119 119.2 . .
C114 C109 C110 119(2) . .
C114 C109 C102 122(2) . .
C110 C109 C102 119(2) . .
C141 C140 C133 122(2) . .
C141 C140 C145 116(2) . .
C133 C140 C145 121.9(19) . .
C142 C141 C140 122(2) . .
C142 C141 H122 119.2 . .
C140 C141 H122 119.2 . .
C141 C142 C143 118(2) . .
C141 C142 C146 121(2) . .
C143 C142 C146 120.2(19) . .
C144 C143 C142 122.1(19) . .
C144 C143 H124 118.9 . .
C142 C143 H124 118.9 . .
C145 C144 C143 119.0(14) . .
C145 C144 C16B 112(2) . .
C143 C144 C16B 128(2) . .
C145 C144 C16A 122.0(15) . .
C143 C144 C16A 118.3(15) . .
C144 C145 C140 122.9(19) . .
C144 C145 H126 118.6 . .
C140 C145 H126 118.6 . .
C171 C166 C167 119(2) . .
C171 C166 C159 122(2) . .
C167 C166 C159 119(2) . .
C166 C171 C170 121(2) . .
C166 C171 H129 119.6 . .
C170 C171 H129 119.6 . .
C169 C170 C171 119(2) . .
C169 C170 C177 128(2) . .
C171 C170 C177 114(2) . .
C170 C169 C168 124(2) . .
C170 C169 H131 118.1 . .
C168 C169 H131 118.1 . .
C169 C168 C167 117(2) . .
C169 C168 C172 120.8(19) . .
C167 C168 C172 121.3(19) . .
C166 C167 C168 120(2) . .
C166 C167 H133 119.9 . .
C168 C167 H133 119.9 . .
C26 C22 C23 120.0 . .
C26 C22 C18 123.7(13) . .
C23 C22 C18 116.2(13) . .
C25 C26 C22 120.0 . .
C25 C26 H201 120.0 . .
C22 C26 H201 120.0 . .
N4 C25 C26 120.0 . .
N4 C25 H202 120.0 . .
C26 C25 H202 120.0 . .
C25 N4 C24 120.0 . .
C23 C24 N4 120.0 . .
C23 C24 H203 120.0 . .
N4 C24 H203 120.0 . .
C24 C23 C22 120.0 . .
C24 C23 H204 120.0 . .
C22 C23 H204 120.0 . .
C30 C31 C27 120.0 . .
C30 C31 H205 120.0 . .
C27 C31 H205 120.0 . .
C31 C30 N5 120.0 . .
C31 C30 H206 120.0 . .
N5 C30 H206 120.0 . .
C29 N5 C30 120.0 . .
C28 C29 N5 120.0 . .
C28 C29 H207 120.0 . .
N5 C29 H207 120.0 . .
C29 C28 C27 120.0 . .
C29 C28 H208 120.0 . .
C27 C28 H208 120.0 . .
C28 C27 C31 120.0 . .
C28 C27 C20 125.8(14) . .
C31 C27 C20 114.1(14) . .
C62 C58 C59 120.0 . .
C62 C58 C51 123.8(13) . .
C59 C58 C51 116.1(13) . .
C61 C62 C58 120.0 . .
C61 C62 H211 120.0 . .
C58 C62 H211 120.0 . .
C62 C61 N10 120.0 . .
C62 C61 H212 120.0 . .
N10 C61 H212 120.0 . .
C61 N10 C60 120.0 . .
C59 C60 N10 120.0 . .
C59 C60 H210 120.0 . .
N10 C60 H210 120.0 . .
C60 C59 C58 120.0 . .
C60 C59 H209 120.0 . .
C58 C59 H209 120.0 . .
C54 C53 C57 120.0 . .
C54 C53 C49 120.4(13) . .
C57 C53 C49 119.5(13) . .
C53 C54 C55 120.0 . .
C53 C54 H213 120.0 . .
C55 C54 H213 120.0 . .
C54 C55 N9 120.0 . .
C54 C55 H214 120.0 . .
N9 C55 H214 120.0 . .
C56 N9 C55 120.0 . .
C57 C56 N9 120.0 . .
C57 C56 H215 120.0 . .
N9 C56 H215 120.0 . .
C56 C57 C53 120.0 . .
C56 C57 H216 120.0 . .
C53 C57 H216 120.0 . .
C85 C84 C88 120.0 . .
C85 C84 C80 120.7(13) . .
C88 C84 C80 119.3(13) . .
C86 C85 C84 120.0 . .
C86 C85 H217 120.0 . .
C84 C85 H217 120.0 . .
C85 C86 N14 120.0 . .
C85 C86 H218 120.0 . .
N14 C86 H218 120.0 . .
C86 N14 C87 120.0 . .
C88 C87 N14 120.0 . .
C88 C87 H220 120.0 . .
N14 C87 H220 120.0 . .
C87 C88 C84 120.0 . .
C87 C88 H221 120.0 . .
C84 C88 H221 120.0 . .
C89 C93 C92 121(2) . .
C89 C93 H222 119.7 . .
C92 C93 H222 119.7 . .
N15 C92 C93 120(2) . .
N15 C92 H223 120.1 . .
C93 C92 H223 120.1 . .
C91 C90 C89 124(2) . .
C91 C90 H224 117.8 . .
C89 C90 H224 117.8 . .
N15 C91 C90 126(3) . .
N15 C91 H225 116.8 . .
C90 C91 H225 116.8 . .
C117 C116 C115 116.8(19) . .
C117 C116 H226 121.6 . .
C115 C116 H226 121.6 . .
N19 C117 C116 130(2) . .
N19 C117 H227 115.2 . .
C116 C117 H227 115.2 . .
C119 C118 N19 130(2) . .
C119 C118 H228 114.8 . .
N19 C118 H228 114.8 . .
C118 C119 C115 119(2) . .
C118 C119 H229 120.3 . .
C115 C119 H229 120.3 . .
C147 C146 C150 120.0 . .
C147 C146 C142 120.6(13) . .
C150 C146 C142 119.4(13) . .
C148 C147 C146 120.0 . .
C148 C147 H244 120.0 . .
C146 C147 H244 120.0 . .
C147 C148 N24 120.0 . .
C147 C148 H242 120.0 . .
N24 C148 H242 120.0 . .
C149 N24 C148 120.0 . .
N24 C149 C150 120.0 . .
N24 C149 H245 120.0 . .
C150 C149 H245 120.0 . .
C149 C150 C146 120.0 . .
C149 C150 H260 120.0 . .
C146 C150 H260 120.0 . .
C176 C172 C173 120.0 . .
C176 C172 C168 118.0(15) . .
C173 C172 C168 121.3(15) . .
C172 C176 C175 120.0 . .
C172 C176 H257 120.0 . .
C175 C176 H257 120.0 . .
N29 C175 C176 120.0 . .
N29 C175 H266 120.0 . .
C176 C175 H266 120.0 . .
C175 N29 C174 120.0 . .
C173 C174 N29 120.0 . .
C173 C174 H254 120.0 . .
N29 C174 H254 120.0 . .
C174 C173 C172 120.0 . .
C174 C173 H255 120.0 . .
C172 C173 H255 120.0 . .
C93 C89 C90 111.5(19) . .
C93 C89 C82 123.6(18) . .
C90 C89 C82 125(2) . .
C119 C115 C116 116(2) . .
C119 C115 C111 124(2) . .
C116 C115 C111 119.8(19) . .
C14B C10B C11B 120.0 . .
C14B C10B C113 128(2) . .
C11B C10B C113 111(2) . .
C10B C14B C13B 120.0 . .
C10B C14B C13B 144(3) . 2_675
C13B C14B C13B 96(3) . 2_675
C10B C14B H902 120.0 . .
C13B C14B H902 120.0 . .
C13B C14B H902 24.3 2_675 .
N20B C13B C14B 120.0 . .
N20B C13B C14B 156(3) . 2_675
C14B C13B C14B 84(3) . 2_675
N20B C13B H901 120.0 . .
C14B C13B H901 120.0 . .
C14B C13B H901 36.0 2_675 .
C13B N20B C12B 120.0 . .
C11B C12B N20B 120.0 . .
C11B C12B H235 120.0 . .
N20B C12B H235 120.0 . .
C12B C11B C10B 120.0 . .
C12B C11B H237 120.0 . .
C10B C11B H237 120.0 . .
C14A C10A C11A 120.0 . .
C14A C10A C113 128.2(16) . .
C11A C10A C113 110.5(17) . .
C13A C14A C10A 120.0 . .
C13A C14A H311 120.0 . .
C10A C14A H311 120.0 . .
C14A C13A N20A 120.0 . .
C14A C13A H310 120.0 . .
N20A C13A H310 120.0 . .
C13A N20A C12A 120.0 . .
C11A C12A N20A 120.0 . .
C11A C12A H312 120.0 . .
N20A C12A H312 120.0 . .
C12A C11A C10A 120.0 . .
C12A C11A H313 120.0 . .
C10A C11A H313 120.0 . .
C17B C16B C15B 120.0 . .
C17B C16B C144 114(3) . .
C15B C16B C144 126(3) . .
C16B C17B C18B 120.0 . .
C16B C17B H261 120.0 . .
C18B C17B H261 120.0 . .
N25B C18B C17B 120.0 . .
N25B C18B H253 120.0 . .
C17B C18B H253 120.0 . .
C18B N25B C19B 120.0 . .
C15B C19B N25B 120.0 . .
C15B C19B H904 120.0 . .
N25B C19B H904 120.0 . .
C19B C15B C16B 120.0 . .
C19B C15B H903 120.0 . .
C16B C15B H903 120.0 . .
C15A C16A C17A 120.0 . .
C15A C16A C144 127.0(17) . .
C17A C16A C144 113.0(18) . .
C16A C15A C19A 120.0 . .
C16A C15A H315 120.0 . .
C19A C15A H315 120.0 . .
N25A C19A C15A 120.0 . .
N25A C19A H316 120.0 . .
C15A C19A H316 120.0 . .
C19A N25A C18A 120.0 . .
N25A C18A C17A 120.0 . .
N25A C18A H318 120.0 . .
C17A C18A H318 120.0 . .
C18A C17A C16A 120.0 . .
C18A C17A H319 120.0 . .
C16A C17A H319 120.0 . .
C181 C177 C178 120.0 . .
C181 C177 C170 116.3(15) . .
C178 C177 C170 123.4(15) . .
C177 C181 C180 120.0 . .
C177 C181 H251 120.0 . .
C180 C181 H251 120.0 . .
N30 C180 C181 120.0 . .
N30 C180 H250 120.0 . .
C181 C180 H250 120.0 . .
C180 N30 C179 120.0 . .
N30 C179 C178 120.0 . .
N30 C179 H252 120.0 . .
C178 C179 H252 120.0 . .
C179 C178 C177 120.0 . .
C179 C178 H263 120.0 . .
C177 C178 H263 120.0 . .
C1 N1 C2 118(2) . .
C1 N1 Ru1 114.2(15) . .
C2 N1 Ru1 127.5(15) . .
C6 N2 C7 123.2(17) . .
C6 N2 Ru1 117.9(16) . .
C7 N2 Ru1 118.3(15) . .
C12 N3 C11 117.9(19) . .
C12 N3 Ru1 128.5(17) . .
C11 N3 Ru1 113.0(13) . .
C33 N6 C32 118.2(18) . .
C33 N6 Ru1 128.3(14) . .
C32 N6 Ru1 113.5(13) . .
C38 N7 C37 122.3(16) . .
C38 N7 Ru1 121.9(13) . .
C37 N7 Ru1 115.6(13) . .
C42 N8 C43 118.3(19) . .
C42 N8 Ru1 114.4(15) . .
C43 N8 Ru1 126.3(14) . .
C95 N16 C94 120.3(18) . .
C95 N16 Ru2 126.2(15) . .
C94 N16 Ru2 113.5(14) . .
C99 N17 C100 122.0(17) . .
C99 N17 Ru2 120.3(14) . .
C100 N17 Ru2 117.6(14) . .
C105 N18 C104 115.3(19) . .
C105 N18 Ru2 131.6(15) . .
C104 N18 Ru2 113.1(14) . .
C64 N11 C63 114.3(18) . .
C64 N11 Ru2 130.1(15) . .
C63 N11 Ru2 115.6(13) . .
C69 N12 C68 120.6(19) . .
C69 N12 Ru2 121.6(15) . .
C68 N12 Ru2 117.7(14) . .
C74 N13 C73 115(2) . .
C74 N13 Ru2 128.0(16) . .
C73 N13 Ru2 116.6(15) . .
C130 N22 C131 117.0(16) . .
C130 N22 Ru3 118.8(13) . .
C131 N22 Ru3 123.4(12) . .
C135 N23 C136 121.1(19) . .
C135 N23 Ru3 115.5(15) . .
C136 N23 Ru3 123.4(14) . .
C157 N27 C156 120.4(18) . .
C157 N27 Ru3 119.6(15) . .
C156 N27 Ru3 119.6(14) . .
C152 N26 C151 118(2) . .
C152 N26 Ru3 127.7(17) . .
C151 N26 Ru3 114.4(14) . .
C161 N28 C162 122.4(19) . .
C161 N28 Ru3 111.8(14) . .
C162 N28 Ru3 125.6(16) . .
C91 N15 C92 116(2) . .
C118 N19 C117 107.2(18) . .
F2 P1 F2 180.0(7) 2_576 .
F2 P1 F1 83.8(14) 2_576 2_576
F2 P1 F1 96.2(14) . 2_576
F2 P1 F1 96.2(14) 2_576 .
F2 P1 F1 83.8(14) . .
F1 P1 F1 180.0 2_576 .
F2 P1 F3 95.2(19) 2_576 .
F2 P1 F3 84.8(19) . .
F1 P1 F3 91.0(16) 2_576 .
F1 P1 F3 89.0(16) . .
F2 P1 F3 84.8(19) 2_576 2_576
F2 P1 F3 95.2(19) . 2_576
F1 P1 F3 89.0(16) 2_576 2_576
F1 P1 F3 91.0(16) . 2_576
F3 P1 F3 180(4) . 2_576
O3A N1A O2A 126(3) . .
O3A N1A O1A 116(3) . .
O2A N1A O1A 118(3) . .
P4A P2A P4B 53(4) . .
P4A P2A P4D 37(3) . .
P4B P2A P4D 85(5) . .
P5A P2B P6D 57(3) . .
P5A P2B P9A 53(5) . .
P6D P2B P9A 105(6) . .
P5A P2B P5D 24(4) . .
P6D P2B P5D 75(4) . .
P9A P2B P5D 30(5) . .
P8B P2C P3A 57(3) . .
P8B P2C P5B 131(5) . .
P3A P2C P5B 100(4) . .
P3C P3 P7B 21(2) . .
P8B P3A P2C 57(3) . .
P8B P3A P5B 88(4) . .
P2C P3A P5B 41(3) . .
P7B P3C P3 136(4) . .
P4B P4A P2A 69(5) . .
P4B P4A P4D 146(7) . .
P2A P4A P4D 107(6) . .
P4A P4B P2A 58(5) . .
P4A P4B P4D 18(4) . .
P2A P4B P4D 60(4) . .
P6B P4C P8C 171(5) . .
P4A P4D P2A 35(3) . .
P4A P4D P4B 16(3) . .
P2A P4D P4B 35(2) . .
P2B P5A P6D 70(4) . .
P2B P5A P9A 76(6) . .
P6D P5A P9A 135(7) . .
P2B P5A P5D 135(7) . .
P6D P5A P5D 137(6) . .
P9A P5A P5D 61(6) . .
P2C P5B P3A 39(2) . .
P2C P5B P8B 23(2) . .
P3A P5B P8B 30.9(18) . .
P9A P5D P5A 56(6) . .
P9A P5D P2B 36(6) . .
P5A P5D P2B 22(3) . .
P9A P5D P6D 70(7) . .
P5A P5D P6D 21(3) . .
P2B P5D P6D 35(2) . .
P4C P6B P8C 5(3) . .
P5A P6D P2B 54(3) . .
P5A P6D P9A 22(3) . .
P2B P6D P9A 39(3) . .
P5A P6D P5D 22(3) . .
P2B P6D P5D 70(3) . .
P9A P6D P5D 32(3) . .
P3C P7B P3 23(2) . .
P2C P8B P3A 66(4) . .
P2C P8B P5B 26(3) . .
P3A P8B P5B 62(4) . .
P4C P8C P6B 4(2) . .
P5D P9A P5A 63(7) . .
P5D P9A P2B 114(9) . .
P5A P9A P2B 52(5) . .
P5D P9A P6D 78(7) . .
P5A P9A P6D 23(4) . .
P2B P9A P6D 36(3) . .
N2 Ru1 N7 175.5(7) . .
N2 Ru1 N8 105.0(6) . .
N7 Ru1 N8 77.0(6) . .
N2 Ru1 N1 78.7(8) . .
N7 Ru1 N1 97.2(7) . .
N8 Ru1 N1 95.7(7) . .
N2 Ru1 N6 97.7(6) . .
N7 Ru1 N6 80.4(6) . .
N8 Ru1 N6 157.4(6) . .
N1 Ru1 N6 88.5(5) . .
N2 Ru1 N3 79.6(8) . .
N7 Ru1 N3 104.5(7) . .
N8 Ru1 N3 87.4(5) . .
N1 Ru1 N3 158.2(7) . .
N6 Ru1 N3 96.9(7) . .
N17 Ru2 N12 176.2(8) . .
N17 Ru2 N11 95.7(7) . .
N12 Ru2 N11 81.3(7) . .
N17 Ru2 N18 80.4(7) . .
N12 Ru2 N18 97.5(7) . .
N11 Ru2 N18 95.9(7) . .
N17 Ru2 N13 105.8(7) . .
N12 Ru2 N13 77.3(8) . .
N11 Ru2 N13 158.5(7) . .
N18 Ru2 N13 89.3(7) . .
N17 Ru2 N16 78.7(7) . .
N12 Ru2 N16 103.5(7) . .
N11 Ru2 N16 88.8(7) . .
N18 Ru2 N16 158.9(7) . .
N13 Ru2 N16 93.9(7) . .
N22 Ru3 N27 176.9(8) . .
N22 Ru3 N21 79.7(6) . .
N27 Ru3 N21 100.3(6) . .
N22 Ru3 N26 98.5(7) . .
N27 Ru3 N26 78.4(7) . .
N21 Ru3 N26 91.3(6) . .
N22 Ru3 N23 77.4(6) . .
N27 Ru3 N23 102.7(7) . .
N21 Ru3 N23 156.9(6) . .
N26 Ru3 N23 95.0(6) . .
N22 Ru3 N28 104.9(7) . .
N27 Ru3 N28 78.2(7) . .
N21 Ru3 N28 90.6(6) . .
N26 Ru3 N28 156.5(6) . .
N23 Ru3 N28 92.4(6) . .
C136 C137 C138 117.8(19) . .
C136 C137 H77 121.1 . .
C138 C137 H77 121.1 . .
C139 C138 C137 125(2) . .
C139 C138 H78 117.6 . .
C137 C138 H78 117.6 . .

loop_
_geom_bond_atom_site_label_1
_geom_bond_atom_site_label_2
_geom_bond_distance
_geom_bond_site_symmetry_2
C2 C3 1.30(3) .
C2 N1 1.40(2) .
C2 H1 0.9300 .
C3 C4 1.48(3) .
C3 H2 0.9300 .
C4 C5 1.35(3) .
C4 H3 0.9300 .
C5 C1 1.39(3) .
C5 H4 0.9300 .
C1 C6 1.40(3) .
C1 N1 1.39(3) .
C6 N2 1.36(3) .
C6 C10 1.41(2) .
C10 C9 1.44(3) .
C10 H7 0.9300 .
C9 C8 1.35(3) .
C9 C16 1.45(3) .
C8 C7 1.42(2) .
C8 H9 0.9300 .
C7 N2 1.37(2) .
C7 C11 1.48(3) .
C11 N3 1.36(2) .
C11 C15 1.41(3) .
C15 C14 1.30(3) .
C15 H12 0.9300 .
C14 C13 1.40(3) .
C14 H13 0.9300 .
C13 C12 1.33(3) .
C13 H14 0.9300 .
C12 N3 1.32(3) .
C12 H15 0.9300 .
C33 N6 1.32(2) .
C33 C34 1.47(3) .
C33 H16 0.9300 .
C34 C35 1.28(2) .
C34 H17 0.9300 .
C35 C36 1.34(2) .
C35 H18 0.9300 .
C36 C32 1.41(3) .
C36 H19 0.9300 .
C32 N6 1.37(2) .
C32 C37 1.43(3) .
C37 N7 1.39(2) .
C37 C41 1.42(3) .
C41 C40 1.40(3) .
C41 H22 0.9300 .
C40 C39 1.46(3) .
C40 C47 1.51(3) .
C39 C38 1.36(2) .
C39 H24 0.9300 .
C38 N7 1.32(2) .
C38 C42 1.43(3) .
C42 N8 1.36(2) .
C42 C46 1.40(3) .
C46 C45 1.42(3) .
C46 H27 0.9300 .
C45 C44 1.35(3) .
C45 H28 0.9300 .
C44 C43 1.46(3) .
C44 H29 0.9300 .
C43 N8 1.36(2) .
C43 H30 0.9300 .
C74 N13 1.33(2) .
C74 C75 1.42(3) .
C74 H31 0.9300 .
C75 C76 1.40(3) .
C75 H32 0.9300 .
C76 C77 1.47(3) .
C76 H33 0.9300 .
C77 C73 1.31(3) .
C77 H34 0.9300 .
C73 N13 1.43(3) .
C73 C69 1.48(3) .
C69 N12 1.29(2) .
C69 C70 1.42(3) .
C70 C71 1.44(3) .
C70 H37 0.9300 .
C71 C72 1.33(3) .
C71 C78 1.49(3) .
C72 C68 1.33(3) .
C72 H39 0.9300 .
C68 N12 1.41(2) .
C68 C63 1.52(3) .
C63 C67 1.32(3) .
C63 N11 1.45(3) .
C67 C66 1.26(2) .
C67 H42 0.9300 .
C66 C65 1.44(3) .
C66 H43 0.9300 .
C65 C64 1.38(3) .
C65 H44 0.9300 .
C64 N11 1.32(2) .
C64 H45 0.9300 .
C95 N16 1.32(2) .
C95 C96 1.43(3) .
C95 H46 0.9300 .
C96 C97 1.35(3) .
C96 H47 0.9300 .
C97 C98 1.44(3) .
C97 H48 0.9300 .
C98 C94 1.37(3) .
C98 H49 0.9300 .
C94 N16 1.36(2) .
C94 C99 1.47(3) .
C99 C103 1.31(3) .
C99 N17 1.34(3) .
C103 C102 1.41(3) .
C103 H52 0.9300 .
C102 C101 1.42(3) .
C102 C109 1.53(3) .
C101 C100 1.41(2) .
C101 H54 0.9300 .
C100 N17 1.40(2) .
C100 C104 1.39(3) .
C104 C108 1.36(3) .
C104 N18 1.46(2) .
C108 C107 1.48(3) .
C108 H57 0.9300 .
C107 C106 1.26(3) .
C107 H58 0.9300 .
C106 C105 1.47(3) .
C106 H59 0.9300 .
C105 N18 1.33(2) .
C105 H60 0.9300 .
C152 N26 1.32(3) .
C152 C153 1.44(3) .
C152 H61 0.9300 .
C153 C154 1.26(3) .
C153 H62 0.9300 .
C154 C155 1.37(3) .
C154 H63 0.9300 .
C155 C151 1.43(3) .
C155 H64 0.9300 .
C151 N26 1.33(2) .
C151 C156 1.46(3) .
C156 N27 1.35(2) .
C156 C160 1.40(3) .
C160 C159 1.38(3) .
C160 H67 0.9300 .
C159 C158 1.35(3) .
C159 C166 1.46(3) .
C158 C157 1.35(3) .
C158 H69 0.9300 .
C157 N27 1.32(3) .
C157 C161 1.45(3) .
C161 N28 1.30(2) .
C161 C165 1.47(3) .
C165 C164 1.35(3) .
C165 H72 0.9300 .
C164 C163 1.26(3) .
C164 H73 0.9300 .
C163 C162 1.35(3) .
C163 H74 0.9300 .
C162 N28 1.40(3) .
C162 H75 0.9300 .
C136 C137 1.33(2) .
C136 N23 1.35(2) .
C136 H76 0.9300 .
C139 C138 1.31(3) .
C139 C135 1.39(3) .
C139 H79 0.9300 .
C135 N23 1.32(2) .
C135 C131 1.52(3) .
C131 C132 1.35(2) .
C131 N22 1.35(2) .
C132 C133 1.33(2) .
C132 H82 0.9300 .
C133 C134 1.34(2) .
C133 C140 1.45(3) .
C134 C130 1.44(2) .
C134 H84 0.9300 .
C130 N22 1.33(2) .
C130 C125 1.47(2) .
N21 C125 1.3900 .
N21 C126 1.3900 .
N21 Ru3 2.042(10) .
C125 C129 1.3900 .
C129 C128 1.3900 .
C129 H87 0.9300 .
C128 C127 1.3900 .
C128 H88 0.9300 .
C127 C126 1.3900 .
C127 H89 0.9300 .
C126 H90 0.9300 .
C21 C16 1.36(3) .
C21 C20 1.46(3) .
C21 H91 0.9300 .
C20 C19 1.38(3) .
C20 C27 1.48(2) .
C19 C18 1.39(3) .
C19 H93 0.9300 .
C18 C22 1.46(2) .
C18 C17 1.45(3) .
C17 C16 1.41(3) .
C17 H95 0.9300 .
C47 C52 1.40(3) .
C47 C48 1.41(3) .
C52 C51 1.40(3) .
C52 H98 0.9300 .
C51 C50 1.32(3) .
C51 C58 1.51(3) .
C50 C49 1.38(3) .
C50 H100 0.9300 .
C49 C48 1.41(3) .
C49 C53 1.52(2) .
C48 H102 0.9300 .
C78 C83 1.41(3) .
C78 C79 1.40(3) .
C83 C82 1.41(3) .
C83 H110 0.9300 .
C82 C81 1.32(3) .
C82 C89 1.48(3) .
C81 C80 1.41(3) .
C81 H112 0.9300 .
C80 C79 1.39(3) .
C80 C84 1.52(2) .
C79 H114 0.9300 .
C110 C111 1.37(3) .
C110 C109 1.43(3) .
C110 H115 0.9300 .
C111 C112 1.36(3) .
C111 C115 1.48(3) .
C112 C113 1.46(2) .
C112 H117 0.9300 .
C113 C114 1.32(2) .
C113 C10B 1.495(10) .
C113 C10A 1.514(9) .
C114 C109 1.42(3) .
C114 H119 0.9300 .
C140 C141 1.43(3) .
C140 C145 1.47(3) .
C141 C142 1.40(3) .
C141 H122 0.9300 .
C142 C143 1.41(3) .
C142 C146 1.50(2) .
C143 C144 1.40(2) .
C143 H124 0.9300 .
C144 C145 1.35(2) .
C144 C16B 1.492(9) .
C144 C16A 1.509(9) .
C145 H126 0.9300 .
C166 C171 1.35(3) .
C166 C167 1.35(3) .
C171 C170 1.46(3) .
C171 H129 0.9300 .
C170 C169 1.26(3) .
C170 C177 1.54(2) .
C169 C168 1.40(3) .
C169 H131 0.9300 .
C168 C167 1.44(3) .
C168 C172 1.52(2) .
C167 H133 0.9300 .
C22 C26 1.3900 .
C22 C23 1.3900 .
C26 C25 1.3900 .
C26 H201 0.9300 .
C25 N4 1.3900 .
C25 H202 0.9300 .
N4 C24 1.3900 .
C24 C23 1.3900 .
C24 H203 0.9300 .
C23 H204 0.9300 .
C31 C30 1.3900 .
C31 C27 1.3900 .
C31 H205 0.9300 .
C30 N5 1.3900 .
C30 H206 0.9300 .
N5 C29 1.3900 .
C29 C28 1.3900 .
C29 H207 0.9300 .
C28 C27 1.3900 .
C28 H208 0.9300 .
C58 C62 1.3900 .
C58 C59 1.3900 .
C62 C61 1.3900 .
C62 H211 0.9300 .
C61 N10 1.3900 .
C61 H212 0.9300 .
N10 C60 1.3900 .
C60 C59 1.3900 .
C60 H210 0.9300 .
C59 H209 0.9300 .
C53 C54 1.3900 .
C53 C57 1.3900 .
C54 C55 1.3900 .
C54 H213 0.9300 .
C55 N9 1.3900 .
C55 H214 0.9300 .
N9 C56 1.3900 .
C56 C57 1.3900 .
C56 H215 0.9300 .
C57 H216 0.9300 .
C84 C85 1.3900 .
C84 C88 1.3900 .
C85 C86 1.3900 .
C85 H217 0.9300 .
C86 N14 1.3900 .
C86 H218 0.9300 .
N14 C87 1.3900 .
C87 C88 1.3900 .
C87 H220 0.9300 .
C88 H221 0.9300 .
C93 C89 1.33(2) .
C93 C92 1.36(3) .
C93 H222 0.9300 .
C92 N15 1.35(3) .
C92 H223 0.9300 .
C90 C91 1.25(3) .
C90 C89 1.35(3) .
C90 H224 0.9300 .
C91 N15 1.16(3) .
C91 H225 0.9300 .
C116 C117 1.36(3) .
C116 C115 1.36(3) .
C116 H226 0.9300 .
C117 N19 1.35(2) .
C117 H227 0.9300 .
C118 C119 1.30(3) .
C118 N19 1.32(2) .
C118 H228 0.9300 .
C119 C115 1.37(2) .
C119 H229 0.9300 .
C146 C147 1.3900 .
C146 C150 1.3900 .
C147 C148 1.3900 .
C147 H244 0.9300 .
C148 N24 1.3900 .
C148 H242 0.9300 .
N24 C149 1.3900 .
C149 C150 1.3900 .
C149 H245 0.9300 .
C150 H260 0.9300 .
C172 C176 1.3900 .
C172 C173 1.3900 .
C176 C175 1.3900 .
C176 H257 0.9300 .
C175 N29 1.3900 .
C175 H266 0.9300 .
N29 C174 1.3900 .
C174 C173 1.3900 .
C174 H254 0.9300 .
C173 H255 0.9300 .
C10B C14B 1.3900 .
C10B C11B 1.3900 .
C14B C13B 1.3900 .
C14B C13B 2.03(5) 2_675
C14B H902 0.9300 .
C13B N20B 1.3900 .
C13B C14B 2.03(5) 2_675
C13B H901 0.9300 .
N20B C12B 1.3900 .
C12B C11B 1.3900 .
C12B H235 0.9300 .
C11B H237 0.9300 .
C10A C14A 1.3900 .
C10A C11A 1.3900 .
C14A C13A 1.3900 .
C14A H311 0.9300 .
C13A N20A 1.3900 .
C13A H310 0.9300 .
N20A C12A 1.3900 .
C12A C11A 1.3900 .
C12A H312 0.9300 .
C11A H313 0.9300 .
C16B C17B 1.3900 .
C16B C15B 1.3900 .
C17B C18B 1.3900 .
C17B H261 0.9300 .
C18B N25B 1.3900 .
C18B H253 0.9300 .
N25B C19B 1.3900 .
C19B C15B 1.3900 .
C19B H904 0.9300 .
C15B H903 0.9300 .
C16A C15A 1.3900 .
C16A C17A 1.3900 .
C15A C19A 1.3900 .
C15A H315 0.9300 .
C19A N25A 1.3900 .
C19A H316 0.9300 .
N25A C18A 1.3900 .
C18A C17A 1.3900 .
C18A H318 0.9300 .
C17A H319 0.9300 .
C177 C181 1.3900 .
C177 C178 1.3900 .
C181 C180 1.3900 .
C181 H251 0.9300 .
C180 N30 1.3900 .
C180 H250 0.9300 .
N30 C179 1.3900 .
C179 C178 1.3900 .
C179 H252 0.9300 .
C178 H263 0.9300 .
N1 Ru1 2.029(18) .
N2 Ru1 1.958(15) .
N3 Ru1 2.099(18) .
N6 Ru1 2.061(17) .
N7 Ru1 1.962(14) .
N8 Ru1 2.023(17) .
N16 Ru2 2.078(16) .
N17 Ru2 1.959(16) .
N18 Ru2 2.025(17) .
N11 Ru2 2.037(17) .
N12 Ru2 1.984(17) .
N13 Ru2 2.032(18) .
N22 Ru3 1.940(14) .
N23 Ru3 2.072(16) .
N27 Ru3 1.968(16) .
N26 Ru3 2.043(17) .
N28 Ru3 2.087(17) .
P1 F2 1.39(2) 2_576
P1 F2 1.39(2) .
P1 F1 1.48(2) 2_576
P1 F1 1.48(2) .
P1 F3 1.53(2) .
P1 F3 1.53(2) 2_576
N1A O3A 1.08(3) .
N1A O2A 1.15(3) .
N1A O1A 1.23(3) .
P2A P4A 1.08(5) .
P2A P4B 1.19(7) .
P2A P4D 1.79(8) .
P2B P5A 1.02(5) .
P2B P6D 1.18(5) .
P2B P9A 1.26(9) .
P2B P5D 1.96(8) .
P2C P8B 1.06(5) .
P2C P3A 1.16(4) .
P2C P5B 1.21(5) .
P3 P3C 1.18(3) .
P3 P7B 2.11(5) .
P3A P8B 1.06(6) .
P3A P5B 1.81(6) .
P3C P7B 1.10(5) .
P4A P4B 1.02(7) .
P4A P4D 1.14(6) .
P4B P4D 2.06(10) .
P4C P6B 1.07(4) .
P4C P8C 1.25(5) .
P5A P6D 1.06(4) .
P5A P9A 1.03(9) .
P5A P5D 1.11(7) .
P5B P8B 2.06(7) .
P5C P9C 1.51(9) .
P5D P9A 1.08(9) .
P5D P6D 2.02(8) .
P6B P8C 2.32(6) .
P6C P8D 1.68(8) .
P6D P9A 1.93(10) .
P7D P8A 1.38(9) 1_665
P8A P7D 1.38(9) 1_445
C137 C138 1.42(2) .
C137 H77 0.9300 .
C138 H78 0.9300 .

loop_
_geom_torsion_atom_site_label_1
_geom_torsion_atom_site_label_2
_geom_torsion_atom_site_label_3
_geom_torsion_atom_site_label_4
_geom_torsion
_geom_torsion_site_symmetry_1
_geom_torsion_site_symmetry_4
N1 C2 C3 C4 -6(3) . .
C2 C3 C4 C5 5(3) . .
C3 C4 C5 C1 -2(3) . .
C4 C5 C1 C6 -179(2) . .
C4 C5 C1 N1 1(3) . .
C5 C1 C6 N2 -174(2) . .
N1 C1 C6 N2 5(3) . .
C5 C1 C6 C10 10(4) . .
N1 C1 C6 C10 -170(2) . .
N2 C6 C10 C9 6(3) . .
C1 C6 C10 C9 -178(2) . .
C6 C10 C9 C8 -2(3) . .
C6 C10 C9 C16 -177(2) . .
C10 C9 C8 C7 -3(3) . .
C16 C9 C8 C7 171(2) . .
C9 C8 C7 N2 5(3) . .
C9 C8 C7 C11 -173.3(19) . .
N2 C7 C11 N3 -10(2) . .
C8 C7 C11 N3 167.7(18) . .
N2 C7 C11 C15 174.8(18) . .
C8 C7 C11 C15 -7(3) . .
N3 C11 C15 C14 8(3) . .
C7 C11 C15 C14 -177.4(19) . .
C11 C15 C14 C13 -12(3) . .
C15 C14 C13 C12 11(4) . .
C14 C13 C12 N3 -8(4) . .
N6 C33 C34 C35 7(3) . .
C33 C34 C35 C36 -3(3) . .
C34 C35 C36 C32 0(4) . .
C35 C36 C32 N6 0(4) . .
C35 C36 C32 C37 -179(2) . .
N6 C32 C37 N7 5(3) . .
C36 C32 C37 N7 -177(2) . .
N6 C32 C37 C41 -177(2) . .
C36 C32 C37 C41 2(4) . .
N7 C37 C41 C40 -3(3) . .
C32 C37 C41 C40 179(2) . .
C37 C41 C40 C39 3(3) . .
C37 C41 C40 C47 -170(2) . .
C41 C40 C39 C38 1(3) . .
C47 C40 C39 C38 174(2) . .
C40 C39 C38 N7 -5(3) . .
C40 C39 C38 C42 -177(2) . .
N7 C38 C42 N8 -9(3) . .
C39 C38 C42 N8 164(2) . .
N7 C38 C42 C46 167(2) . .
C39 C38 C42 C46 -20(4) . .
N8 C42 C46 C45 -2(4) . .
C38 C42 C46 C45 -178(2) . .
C42 C46 C45 C44 2(4) . .
C46 C45 C44 C43 -2(4) . .
C45 C44 C43 N8 2(4) . .
N13 C74 C75 C76 -2(4) . .
C74 C75 C76 C77 5(3) . .
C75 C76 C77 C73 -9(4) . .
C76 C77 C73 N13 10(4) . .
C76 C77 C73 C69 177(2) . .
C77 C73 C69 N12 -170(2) . .
N13 C73 C69 N12 -2(3) . .
C77 C73 C69 C70 11(4) . .
N13 C73 C69 C70 179.6(19) . .
N12 C69 C70 C71 -1(3) . .
C73 C69 C70 C71 177(2) . .
C69 C70 C71 C72 3(3) . .
C69 C70 C71 C78 -177.4(18) . .
C70 C71 C72 C68 1(3) . .
C78 C71 C72 C68 -178(2) . .
C71 C72 C68 N12 -7(3) . .
C71 C72 C68 C63 177(2) . .
C72 C68 C63 C67 -6(4) . .
N12 C68 C63 C67 178(2) . .
C72 C68 C63 N11 171(2) . .
N12 C68 C63 N11 -6(3) . .
N11 C63 C67 C66 1(4) . .
C68 C63 C67 C66 177(2) . .
C63 C67 C66 C65 -3(4) . .
C67 C66 C65 C64 2(3) . .
C66 C65 C64 N11 2(3) . .
N16 C95 C96 C97 3(5) . .
C95 C96 C97 C98 2(5) . .
C96 C97 C98 C94 -6(4) . .
C97 C98 C94 N16 5(4) . .
C97 C98 C94 C99 -177(2) . .
C98 C94 C99 C103 9(4) . .
N16 C94 C99 C103 -174(2) . .
C98 C94 C99 N17 -177(2) . .
N16 C94 C99 N17 1(3) . .
N17 C99 C103 C102 3(4) . .
C94 C99 C103 C102 177(2) . .
C99 C103 C102 C101 4(3) . .
C99 C103 C102 C109 -177(2) . .
C103 C102 C101 C100 -7(3) . .
C109 C102 C101 C100 173.8(17) . .
C102 C101 C100 N17 3(3) . .
C102 C101 C100 C104 -173.2(19) . .
N17 C100 C104 C108 173(2) . .
C101 C100 C104 C108 -11(3) . .
N17 C100 C104 N18 -3(2) . .
C101 C100 C104 N18 173.7(17) . .
C100 C104 C108 C107 -176.4(19) . .
N18 C104 C108 C107 -1(3) . .
C104 C108 C107 C106 -4(3) . .
C108 C107 C106 C105 5(3) . .
C107 C106 C105 N18 -2(3) . .
N26 C152 C153 C154 -2(4) . .
C152 C153 C154 C155 -1(4) . .
C153 C154 C155 C151 3(4) . .
C154 C155 C151 N26 -1(3) . .
C154 C155 C151 C156 178(2) . .
N26 C151 C156 N27 -8(3) . .
C155 C151 C156 N27 172.8(18) . .
N26 C151 C156 C160 177.1(19) . .
C155 C151 C156 C160 -2(4) . .
N27 C156 C160 C159 7(3) . .
C151 C156 C160 C159 -179(2) . .
C156 C160 C159 C158 -2(3) . .
C156 C160 C159 C166 176.0(18) . .
C160 C159 C158 C157 -3(3) . .
C166 C159 C158 C157 178(2) . .
C159 C158 C157 N27 5(4) . .
C159 C158 C157 C161 -179(2) . .
N27 C157 C161 N28 0(3) . .
C158 C157 C161 N28 -176(2) . .
N27 C157 C161 C165 -176.0(19) . .
C158 C157 C161 C165 7(4) . .
N28 C161 C165 C164 -1(3) . .
C157 C161 C165 C164 176(2) . .
C161 C165 C164 C163 5(4) . .
C165 C164 C163 C162 -4(5) . .
C164 C163 C162 N28 0(4) . .
C138 C139 C135 N23 -4(3) . .
C138 C139 C135 C131 175(2) . .
N23 C135 C131 C132 167(2) . .
C139 C135 C131 C132 -11(4) . .
N23 C135 C131 N22 -6(3) . .
C139 C135 C131 N22 176(2) . .
N22 C131 C132 C133 -1(3) . .
C135 C131 C132 C133 -173(2) . .
C131 C132 C133 C134 1(3) . .
C131 C132 C133 C140 177(2) . .
C132 C133 C134 C130 -1(3) . .
C140 C133 C134 C130 -178(2) . .
C133 C134 C130 N22 2(3) . .
C133 C134 C130 C125 -175.8(19) . .
C126 N21 C125 C129 0.0 . .
Ru3 N21 C125 C129 -179.5(9) . .
C126 N21 C125 C130 179.0(15) . .
Ru3 N21 C125 C130 -0.5(13) . .
N22 C130 C125 N21 9(2) . .
C134 C130 C125 N21 -173.3(17) . .
N22 C130 C125 C129 -172.4(13) . .
C134 C130 C125 C129 6(3) . .
N21 C125 C129 C128 0.0 . .
C130 C125 C129 C128 -178.9(17) . .
C125 C129 C128 C127 0.0 . .
C129 C128 C127 C126 0.0 . .
C128 C127 C126 N21 0.0 . .
C125 N21 C126 C127 0.0 . .
Ru3 N21 C126 C127 179.5(11) . .
C16 C21 C20 C19 1(4) . .
C16 C21 C20 C27 -177(2) . .
C21 C20 C19 C18 2(4) . .
C27 C20 C19 C18 179(2) . .
C20 C19 C18 C22 174(2) . .
C20 C19 C18 C17 -3(4) . .
C19 C18 C17 C16 2(3) . .
C22 C18 C17 C16 -175(2) . .
C20 C21 C16 C17 -2(4) . .
C20 C21 C16 C9 173(2) . .
C18 C17 C16 C21 0(4) . .
C18 C17 C16 C9 -175(2) . .
C8 C9 C16 C21 -137(3) . .
C10 C9 C16 C21 38(3) . .
C8 C9 C16 C17 38(4) . .
C10 C9 C16 C17 -147(2) . .
C41 C40 C47 C52 42(3) . .
C39 C40 C47 C52 -132(2) . .
C41 C40 C47 C48 -138(2) . .
C39 C40 C47 C48 49(3) . .
C48 C47 C52 C51 -4(4) . .
C40 C47 C52 C51 176(2) . .
C47 C52 C51 C50 6(4) . .
C47 C52 C51 C58 -173(2) . .
C52 C51 C50 C49 -6(4) . .
C58 C51 C50 C49 173(2) . .
C51 C50 C49 C48 3(4) . .
C51 C50 C49 C53 -178(2) . .
C50 C49 C48 C47 -1(3) . .
C53 C49 C48 C47 179.9(19) . .
C52 C47 C48 C49 1(4) . .
C40 C47 C48 C49 -179(2) . .
C72 C71 C78 C83 -144(2) . .
C70 C71 C78 C83 36(3) . .
C72 C71 C78 C79 33(3) . .
C70 C71 C78 C79 -146(2) . .
C79 C78 C83 C82 2(3) . .
C71 C78 C83 C82 180(2) . .
C78 C83 C82 C81 0(4) . .
C78 C83 C82 C89 -177(2) . .
C83 C82 C81 C80 -3(4) . .
C89 C82 C81 C80 173(2) . .
C82 C81 C80 C79 5(4) . .
C82 C81 C80 C84 -176(2) . .
C81 C80 C79 C78 -4(3) . .
C84 C80 C79 C78 177.3(19) . .
C83 C78 C79 C80 0(3) . .
C71 C78 C79 C80 -177(2) . .
C109 C110 C111 C112 1(4) . .
C109 C110 C111 C115 -178(2) . .
C110 C111 C112 C113 0(4) . .
C115 C111 C112 C113 179(2) . .
C111 C112 C113 C114 -1(3) . .
C111 C112 C113 C10B -166(2) . .
C111 C112 C113 C10A 162(2) . .
C112 C113 C114 C109 1(4) . .
C10B C113 C114 C109 169(2) . .
C10A C113 C114 C109 -160(2) . .
C113 C114 C109 C110 -1(4) . .
C113 C114 C109 C102 -177(2) . .
C111 C110 C109 C114 -1(4) . .
C111 C110 C109 C102 175(2) . .
C103 C102 C109 C114 38(3) . .
C101 C102 C109 C114 -142(2) . .
C103 C102 C109 C110 -138(2) . .
C101 C102 C109 C110 42(3) . .
C134 C133 C140 C141 -141(2) . .
C132 C133 C140 C141 43(3) . .
C134 C133 C140 C145 41(3) . .
C132 C133 C140 C145 -135(2) . .
C133 C140 C141 C142 180(2) . .
C145 C140 C141 C142 -3(3) . .
C140 C141 C142 C143 0(4) . .
C140 C141 C142 C146 -177(2) . .
C141 C142 C143 C144 4(4) . .
C146 C142 C143 C144 -179.5(19) . .
C142 C143 C144 C145 -5(3) . .
C142 C143 C144 C16B -172(3) . .
C142 C143 C144 C16A 165(2) . .
C143 C144 C145 C140 2(4) . .
C16B C144 C145 C140 172(2) . .
C16A C144 C145 C140 -168(2) . .
C141 C140 C145 C144 1(4) . .
C133 C140 C145 C144 179(2) . .
C158 C159 C166 C171 -153(2) . .
C160 C159 C166 C171 29(3) . .
C158 C159 C166 C167 28(4) . .
C160 C159 C166 C167 -150(2) . .
C167 C166 C171 C170 -6(4) . .
C159 C166 C171 C170 175(2) . .
C166 C171 C170 C169 5(4) . .
C166 C171 C170 C177 -178(2) . .
C171 C170 C169 C168 0(4) . .
C177 C170 C169 C168 -176(2) . .
C170 C169 C168 C167 -3(4) . .
C170 C169 C168 C172 -173(2) . .
C171 C166 C167 C168 2(4) . .
C159 C166 C167 C168 -179(2) . .
C169 C168 C167 C166 2(3) . .
C172 C168 C167 C166 172(2) . .
C19 C18 C22 C26 -148.8(19) . .
C17 C18 C22 C26 28(3) . .
C19 C18 C22 C23 34(3) . .
C17 C18 C22 C23 -149.0(17) . .
C23 C22 C26 C25 0.0 . .
C18 C22 C26 C25 -176.9(16) . .
C22 C26 C25 N4 0.0 . .
C26 C25 N4 C24 0.0 . .
C25 N4 C24 C23 0.0 . .
N4 C24 C23 C22 0.0 . .
C26 C22 C23 C24 0.0 . .
C18 C22 C23 C24 177.2(15) . .
C27 C31 C30 N5 0.0 . .
C31 C30 N5 C29 0.0 . .
C30 N5 C29 C28 0.0 . .
N5 C29 C28 C27 0.0 . .
C29 C28 C27 C31 0.0 . .
C29 C28 C27 C20 176.8(16) . .
C30 C31 C27 C28 0.0 . .
C30 C31 C27 C20 -177.1(14) . .
C19 C20 C27 C28 147(2) . .
C21 C20 C27 C28 -35(3) . .
C19 C20 C27 C31 -36(3) . .
C21 C20 C27 C31 142.0(18) . .
C50 C51 C58 C62 -28(3) . .
C52 C51 C58 C62 150.8(16) . .
C50 C51 C58 C59 147(2) . .
C52 C51 C58 C59 -33(2) . .
C59 C58 C62 C61 0.0 . .
C51 C58 C62 C61 175.8(17) . .
C58 C62 C61 N10 0.0 . .
C62 C61 N10 C60 0.0 . .
C61 N10 C60 C59 0.0 . .
N10 C60 C59 C58 0.0 . .
C62 C58 C59 C60 0.0 . .
C51 C58 C59 C60 -176.1(15) . .
C50 C49 C53 C54 29(3) . .
C48 C49 C53 C54 -152.1(16) . .
C50 C49 C53 C57 -148.4(19) . .
C48 C49 C53 C57 31(2) . .
C57 C53 C54 C55 0.0 . .
C49 C53 C54 C55 -177.3(15) . .
C53 C54 C55 N9 0.0 . .
C54 C55 N9 C56 0.0 . .
C55 N9 C56 C57 0.0 . .
N9 C56 C57 C53 0.0 . .
C54 C53 C57 C56 0.0 . .
C49 C53 C57 C56 177.3(14) . .
C79 C80 C84 C85 27(3) . .
C81 C80 C84 C85 -152.3(18) . .
C79 C80 C84 C88 -154.4(17) . .
C81 C80 C84 C88 27(3) . .
C88 C84 C85 C86 0.0 . .
C80 C84 C85 C86 178.8(14) . .
C84 C85 C86 N14 0.0 . .
C85 C86 N14 C87 0.0 . .
C86 N14 C87 C88 0.0 . .
N14 C87 C88 C84 0.0 . .
C85 C84 C88 C87 0.0 . .
C80 C84 C88 C87 -178.8(14) . .
C89 C93 C92 N15 10(3) . .
C89 C90 C91 N15 -5(6) . .
C115 C116 C117 N19 2(4) . .
N19 C118 C119 C115 4(4) . .
C141 C142 C146 C147 29(3) . .
C143 C142 C146 C147 -147.5(18) . .
C141 C142 C146 C150 -152.4(18) . .
C143 C142 C146 C150 31(3) . .
C150 C146 C147 C148 0.0 . .
C142 C146 C147 C148 178.4(14) . .
C146 C147 C148 N24 0.0 . .
C147 C148 N24 C149 0.0 . .
C148 N24 C149 C150 0.0 . .
N24 C149 C150 C146 0.0 . .
C147 C146 C150 C149 0.0 . .
C142 C146 C150 C149 -178.5(14) . .
C169 C168 C172 C176 -30(3) . .
C167 C168 C172 C176 161.3(17) . .
C169 C168 C172 C173 159.6(17) . .
C167 C168 C172 C173 -9(3) . .
C173 C172 C176 C175 0.0 . .
C168 C172 C176 C175 -170.9(17) . .
C172 C176 C175 N29 0.0 . .
C176 C175 N29 C174 0.0 . .
C175 N29 C174 C173 0.0 . .
N29 C174 C173 C172 0.0 . .
C176 C172 C173 C174 0.0 . .
C168 C172 C173 C174 170.6(18) . .
C92 C93 C89 C90 -8(3) . .
C92 C93 C89 C82 177(2) . .
C91 C90 C89 C93 5(4) . .
C91 C90 C89 C82 -180(3) . .
C81 C82 C89 C93 180(2) . .
C83 C82 C89 C93 -4(3) . .
C81 C82 C89 C90 5(3) . .
C83 C82 C89 C90 -178(2) . .
C118 C119 C115 C116 -1(3) . .
C118 C119 C115 C111 -177(2) . .
C117 C116 C115 C119 -1(3) . .
C117 C116 C115 C111 175(2) . .
C112 C111 C115 C119 31(4) . .
C110 C111 C115 C119 -150(2) . .
C112 C111 C115 C116 -145(2) . .
C110 C111 C115 C116 35(4) . .
C114 C113 C10B C14B -25(3) . .
C112 C113 C10B C14B 141(2) . .
C10A C113 C10B C14B -144(4) . .
C114 C113 C10B C11B 141(2) . .
C112 C113 C10B C11B -53(3) . .
C10A C113 C10B C11B 22(2) . .
C11B C10B C14B C13B 0.0 . .
C113 C10B C14B C13B 165(3) . .
C11B C10B C14B C13B -175(6) . 2_675
C113 C10B C14B C13B -10(6) . 2_675
C10B C14B C13B N20B 0.0 . .
C13B C14B C13B N20B 177(4) 2_675 .
C10B C14B C13B C14B -177(4) . 2_675
C13B C14B C13B C14B 0.0(14) 2_675 2_675
C14B C13B N20B C12B 0.0 . .
C14B C13B N20B C12B 173(9) 2_675 .
C13B N20B C12B C11B 0.0 . .
N20B C12B C11B C10B 0.0 . .
C14B C10B C11B C12B 0.0 . .
C113 C10B C11B C12B -167(3) . .
C114 C113 C10A C14A 29(4) . .
C112 C113 C10A C14A -133(2) . .
C10B C113 C10A C14A 105(3) . .
C114 C113 C10A C11A -138(2) . .
C112 C113 C10A C11A 60(2) . .
C10B C113 C10A C11A -62(3) . .
C11A C10A C14A C13A 0.0 . .
C113 C10A C14A C13A -166(2) . .
C10A C14A C13A N20A 0.0 . .
C14A C13A N20A C12A 0.0 . .
C13A N20A C12A C11A 0.0 . .
N20A C12A C11A C10A 0.0 . .
C14A C10A C11A C12A 0.0 . .
C113 C10A C11A C12A 168.1(19) . .
C145 C144 C16B C17B 139(2) . .
C143 C144 C16B C17B -53(3) . .
C16A C144 C16B C17B 16(3) . .
C145 C144 C16B C15B -38(3) . .
C143 C144 C16B C15B 130(2) . .
C16A C144 C16B C15B -162(5) . .
C15B C16B C17B C18B 0.0 . .
C144 C16B C17B C18B -177(2) . .
C16B C17B C18B N25B 0.0 . .
C17B C18B N25B C19B 0.0 . .
C18B N25B C19B C15B 0.0 . .
N25B C19B C15B C16B 0.0 . .
C17B C16B C15B C19B 0.0 . .
C144 C16B C15B C19B 177(3) . .
C145 C144 C16A C15A 40(3) . .
C143 C144 C16A C15A -130(2) . .
C16B C144 C16A C15A 106(5) . .
C145 C144 C16A C17A -136(2) . .
C143 C144 C16A C17A 54(3) . .
C16B C144 C16A C17A -70(4) . .
C17A C16A C15A C19A 0.0 . .
C144 C16A C15A C19A -177(2) . .
C16A C15A C19A N25A 0.0 . .
C15A C19A N25A C18A 0.0 . .
C19A N25A C18A C17A 0.0 . .
N25A C18A C17A C16A 0.0 . .
C15A C16A C17A C18A 0.0 . .
C144 C16A C17A C18A 177(2) . .
C169 C170 C177 C181 23(3) . .
C171 C170 C177 C181 -152.8(16) . .
C169 C170 C177 C178 -150(2) . .
C171 C170 C177 C178 34(3) . .
C178 C177 C181 C180 0.0 . .
C170 C177 C181 C180 -173.7(18) . .
C177 C181 C180 N30 0.0 . .
C181 C180 N30 C179 0.0 . .
C180 N30 C179 C178 0.0 . .
N30 C179 C178 C177 0.0 . .
C181 C177 C178 C179 0.0 . .
C170 C177 C178 C179 173.3(19) . .
C5 C1 N1 C2 -2(3) . .
C6 C1 N1 C2 177.7(19) . .
C5 C1 N1 Ru1 -178.4(17) . .
C6 C1 N1 Ru1 2(2) . .
C3 C2 N1 C1 5(3) . .
C3 C2 N1 Ru1 -179.4(16) . .
C1 C6 N2 C7 178.3(19) . .
C10 C6 N2 C7 -5(3) . .
C1 C6 N2 Ru1 -11(2) . .
C10 C6 N2 Ru1 165.7(13) . .
C8 C7 N2 C6 0(3) . .
C11 C7 N2 C6 178.1(17) . .
C8 C7 N2 Ru1 -171.0(13) . .
C11 C7 N2 Ru1 7(2) . .
C13 C12 N3 C11 5(4) . .
C13 C12 N3 Ru1 175.3(19) . .
C15 C11 N3 C12 -5(3) . .
C7 C11 N3 C12 -179.8(18) . .
C15 C11 N3 Ru1 -176.4(15) . .
C7 C11 N3 Ru1 9(2) . .
C34 C33 N6 C32 -7(3) . .
C34 C33 N6 Ru1 174.1(15) . .
C36 C32 N6 C33 3(3) . .
C37 C32 N6 C33 -177.9(19) . .
C36 C32 N6 Ru1 -177.4(16) . .
C37 C32 N6 Ru1 1(2) . .
C39 C38 N7 C37 6(3) . .
C42 C38 N7 C37 178.6(19) . .
C39 C38 N7 Ru1 -167.9(16) . .
C42 C38 N7 Ru1 5(2) . .
C41 C37 N7 C38 -1(3) . .
C32 C37 N7 C38 177.2(19) . .
C41 C37 N7 Ru1 172.6(15) . .
C32 C37 N7 Ru1 -9(2) . .
C46 C42 N8 C43 2(3) . .
C38 C42 N8 C43 178.8(19) . .
C46 C42 N8 Ru1 -167.1(18) . .
C38 C42 N8 Ru1 9(3) . .
C44 C43 N8 C42 -3(3) . .
C44 C43 N8 Ru1 165.5(17) . .
C96 C95 N16 C94 -4(4) . .
C96 C95 N16 Ru2 176(2) . .
C98 C94 N16 C95 0(3) . .
C99 C94 N16 C95 -177(2) . .
C98 C94 N16 Ru2 179.4(19) . .
C99 C94 N16 Ru2 2(2) . .
C103 C99 N17 C100 -7(3) . .
C94 C99 N17 C100 178.5(17) . .
C103 C99 N17 Ru2 171.1(17) . .
C94 C99 N17 Ru2 -4(2) . .
C104 C100 N17 C99 -179.8(19) . .
C101 C100 N17 C99 3(3) . .
C104 C100 N17 Ru2 2(2) . .
C101 C100 N17 Ru2 -174.3(12) . .
C106 C105 N18 C104 -3(3) . .
C106 C105 N18 Ru2 174.7(14) . .
C108 C104 N18 C105 4(3) . .
C100 C104 N18 C105 179.9(17) . .
C108 C104 N18 Ru2 -173.7(16) . .
C100 C104 N18 Ru2 2(2) . .
C65 C64 N11 C63 -4(3) . .
C65 C64 N11 Ru2 174.8(16) . .
C67 C63 N11 C64 3(3) . .
C68 C63 N11 C64 -173.7(19) . .
C67 C63 N11 Ru2 -176.5(19) . .
C68 C63 N11 Ru2 7(2) . .
C70 C69 N12 C68 -4(3) . .
C73 C69 N12 C68 177.2(18) . .
C70 C69 N12 Ru2 179.2(14) . .
C73 C69 N12 Ru2 1(3) . .
C72 C68 N12 C69 9(3) . .
C63 C68 N12 C69 -174.7(19) . .
C72 C68 N12 Ru2 -174.6(16) . .
C63 C68 N12 Ru2 2(2) . .
C75 C74 N13 C73 2(4) . .
C75 C74 N13 Ru2 -175.0(18) . .
C77 C73 N13 C74 -7(4) . .
C69 C73 N13 C74 -175.3(19) . .
C77 C73 N13 Ru2 171(2) . .
C69 C73 N13 Ru2 2(3) . .
C134 C130 N22 C131 -2(3) . .
C125 C130 N22 C131 176.0(17) . .
C134 C130 N22 Ru3 168.2(15) . .
C125 C130 N22 Ru3 -14(2) . .
C132 C131 N22 C130 2(3) . .
C135 C131 N22 C130 175.2(18) . .
C132 C131 N22 Ru3 -168.3(16) . .
C135 C131 N22 Ru3 5(2) . .
C139 C135 N23 C136 3(4) . .
C131 C135 N23 C136 -175.6(19) . .
C139 C135 N23 Ru3 -177.4(18) . .
C131 C135 N23 Ru3 4(3) . .
C137 C136 N23 C135 -2(3) . .
C137 C136 N23 Ru3 178.4(16) . .
C158 C157 N27 C156 -1(3) . .
C161 C157 N27 C156 -177.6(17) . .
C158 C157 N27 Ru3 171.5(15) . .
C161 C157 N27 Ru3 -5(2) . .
C160 C156 N27 C157 -5(3) . .
C151 C156 N27 C157 179.8(18) . .
C160 C156 N27 Ru3 -177.1(14) . .
C151 C156 N27 Ru3 8(2) . .
C153 C152 N26 C151 3(3) . .
C153 C152 N26 Ru3 175.9(18) . .
C155 C151 N26 C152 -2(3) . .
C156 C151 N26 C152 178.8(18) . .
C155 C151 N26 Ru3 -175.7(15) . .
C156 C151 N26 Ru3 5(2) . .
C157 C161 N28 C162 -179.9(19) . .
C165 C161 N28 C162 -3(3) . .
C157 C161 N28 Ru3 4(2) . .
C165 C161 N28 Ru3 -179.1(14) . .
C163 C162 N28 C161 4(3) . .
C163 C162 N28 Ru3 178.8(18) . .
C90 C91 N15 C92 6(6) . .
C93 C92 N15 C91 -9(4) . .
C119 C118 N19 C117 -3(3) . .
C116 C117 N19 C118 0(3) . .
P5B P2C P3A P8B -133(5) . .
P8B P2C P3A P5B 133(5) . .
P4D P2A P4A P4B -144(8) . .
P4B P2A P4A P4D 144(8) . .
P4D P4A P4B P2A -90(13) . .
P2A P4A P4B P4D 90(13) . .
P4D P2A P4B P4A 21(4) . .
P4A P2A P4B P4D -21(4) . .
P4B P4A P4D P2A 78(13) . .
P2A P4A P4D P4B -78(13) . .
P4B P2A P4D P4A -28(6) . .
P4A P2A P4D P4B 28(6) . .
P9A P2B P5A P6D -152(6) . .
P5D P2B P5A P6D -137(8) . .
P6D P2B P5A P9A 152(6) . .
P5D P2B P5A P9A 14(9) . .
P6D P2B P5A P5D 137(8) . .
P9A P2B P5A P5D -14(9) . .
P8B P2C P5B P3A -55(6) . .
P3A P2C P5B P8B 55(6) . .
P8B P3A P5B P2C 38(4) . .
P2C P3A P5B P8B -38(4) . .
P2B P5A P5D P9A 16(9) . .
P6D P5A P5D P9A 126(10) . .
P6D P5A P5D P2B 110(11) . .
P9A P5A P5D P2B -16(9) . .
P2B P5A P5D P6D -110(11) . .
P9A P5A P5D P6D -126(10) . .
P9A P5A P6D P2B -41(9) . .
P5D P5A P6D P2B -135(9) . .
P2B P5A P6D P9A 41(9) . .
P5D P5A P6D P9A -94(11) . .
P2B P5A P6D P5D 135(9) . .
P9A P5A P6D P5D 94(11) . .
P9A P2B P6D P5A 23(5) . .
P5D P2B P6D P5A 16(3) . .
P5A P2B P6D P9A -23(5) . .
P5D P2B P6D P9A -7(5) . .
P5A P2B P6D P5D -16(3) . .
P9A P2B P6D P5D 7(5) . .
P5B P2C P8B P3A 73(7) . .
P3A P2C P8B P5B -73(7) . .
P5B P3A P8B P2C -29(3) . .
P2C P3A P8B P5B 29(3) . .
P2B P5D P9A P5A 10(6) . .
P6D P5D P9A P5A 18(3) . .
P5A P5D P9A P2B -10(6) . .
P6D P5D P9A P2B 8(6) . .
P5A P5D P9A P6D -18(3) . .
P2B P5D P9A P6D -8(6) . .
P2B P5A P9A P5D -168(7) . .
P6D P5A P9A P5D -129(9) . .
P6D P5A P9A P2B 39(8) . .
P5D P5A P9A P2B 168(7) . .
P2B P5A P9A P6D -39(8) . .
P5D P5A P9A P6D 129(9) . .
P5A P2B P9A P5D 11(7) . .
P6D P2B P9A P5D -13(10) . .
P6D P2B P9A P5A -24(5) . .
P5D P2B P9A P5A -11(7) . .
P5A P2B P9A P6D 24(5) . .
P5D P2B P9A P6D 13(10) . .
N23 C136 C137 C138 2(3) . .
C135 C139 C138 C137 4(3) . .
C136 C137 C138 C139 -4(3) . .
